data_7003604
loop_
_publ_author_name
'Chen, Weilin'
'Li, Yangguang'
'Wang, Yonghui'
'Wang, Enbo'
'Zhang, Zhiming'

_publ_section_title
;
 A new polyoxometalate-based 3d--4f heterometallic aggregate: a model
 for the design and synthesis of new heterometallic clusters
;
_journal_issue 7
_journal_name_full 'Dalton Transactions'
_journal_page_first 865
_journal_page_last 867
_journal_paper_doi 10.1039/b717419e
_journal_year 2008
_chemical_formula_sum 'C14 H114 As3 Ce3 Fe3 K4.5 N8 Na8.5 O156 W30'
_chemical_formula_weight 9590.67
_chemical_name_systematic
;
?
;
_space_group_IT_number 2
_symmetry_cell_setting triclinic
_symmetry_space_group_name_Hall '-P 1'
_symmetry_space_group_name_H-M 'P -1'
_atom_sites_solution_hydrogens geom
_atom_sites_solution_primary direct
_atom_sites_solution_secondary difmap
_audit_creation_method SHELXL-97
_cell_angle_alpha 95.7770(10)
_cell_angle_beta 111.6020(10)
_cell_angle_gamma 107.6850(10)
_cell_formula_units_Z 2
_cell_length_a 19.9015(15)
_cell_length_b 20.1830(15)
_cell_length_c 22.7851(17)
_cell_measurement_temperature 293(2)
_cell_volume 7870.5(10)
_computing_structure_refinement 'SHELXL-97 (Sheldrick, 1997)'
_computing_structure_solution 'SHELXS-97 (Sheldrick, 1990)'
_diffrn_ambient_temperature 293(2)
_diffrn_measured_fraction_theta_full 0.987
_diffrn_measured_fraction_theta_max 0.987
_diffrn_measurement_device_type 'Bruker APEX area-detector diffractometer'
_diffrn_measurement_method '\f and \w scan'
_diffrn_radiation_monochromator graphite
_diffrn_radiation_source 'fine-focus sealed tube'
_diffrn_radiation_type MoK\a
_diffrn_radiation_wavelength 0.71073
_diffrn_reflns_av_R_equivalents 0.0591
_diffrn_reflns_av_sigmaI/netI 0.1228
_diffrn_reflns_limit_h_max 23
_diffrn_reflns_limit_h_min -21
_diffrn_reflns_limit_k_max 24
_diffrn_reflns_limit_k_min -19
_diffrn_reflns_limit_l_max 26
_diffrn_reflns_limit_l_min -27
_diffrn_reflns_number 39904
_diffrn_reflns_theta_full 25.00
_diffrn_reflns_theta_max 25.00
_diffrn_reflns_theta_min 1.64
_diffrn_standards_decay_% 0
_diffrn_standards_interval_time 0
_diffrn_standards_number 0
_exptl_absorpt_coefficient_mu 23.826
_exptl_absorpt_correction_T_max 0.0774
_exptl_absorpt_correction_T_min 0.0574
_exptl_absorpt_correction_type multi-scan
_exptl_crystal_colour brown
_exptl_crystal_density_diffrn 4.047
_exptl_crystal_density_method 'not measured'
_exptl_crystal_description block
_exptl_crystal_F_000 8504
_exptl_crystal_size_max 0.28
_exptl_crystal_size_mid 0.26
_exptl_crystal_size_min 0.22
_refine_diff_density_max 3.709
_refine_diff_density_min -4.507
_refine_diff_density_rms 0.544
_refine_ls_extinction_coef 0.000056(7)
_refine_ls_extinction_expression Fc^*^=kFc[1+0.001xFc^2^\l^3^/sin(2\q)]^-1/4^
_refine_ls_extinction_method SHELXL
_refine_ls_goodness_of_fit_ref 1.007
_refine_ls_hydrogen_treatment constr
_refine_ls_matrix_type full
_refine_ls_number_parameters 1190
_refine_ls_number_reflns 27359
_refine_ls_number_restraints 132
_refine_ls_restrained_S_all 1.005
_refine_ls_R_factor_all 0.1060
_refine_ls_R_factor_gt 0.0617
_refine_ls_shift/su_max 0.001
_refine_ls_shift/su_mean 0.000
_refine_ls_structure_factor_coef Fsqd
_refine_ls_weighting_details 'calc w=1/[\s^2^(Fo^2^)+(0.0790P)^2^+0.0000P] where P=(Fo^2^+2Fc^2^)/3'
_refine_ls_weighting_scheme calc
_refine_ls_wR_factor_gt 0.1475
_refine_ls_wR_factor_ref 0.1743
_reflns_number_gt 17759
_reflns_number_total 27359
_reflns_threshold_expression >2sigma(I)
_cod_data_source_file b717419e.txt
_cod_data_source_block c1a
_cod_depositor_comments
;
The following automatic conversions were performed:
'_symmetry_cell_setting' value 'Triclinic' changed to 'triclinic'
according to '/home/saulius/struct/CIF-dictionaries/cif_core.dic'
dictionary named 'cif_core.dic' version 2.4.1 from 2010-06-29.

Automatic conversion script
Id: cif_fix_enum 1527 2010-12-29 10:47:43Z saulius 
;
_cod_original_sg_symbol_H-M P-1
_cod_original_formula_sum 'C14 H114 As3 Ce3 Fe3 K4.50 N8 Na8.50 O156 W30'
_cod_database_code 7003604

loop_
_symmetry_equiv_pos_as_xyz
'x, y, z'
'-x, -y, -z'

loop_
_atom_site_label
_atom_site_type_symbol
_atom_site_fract_x
_atom_site_fract_y
_atom_site_fract_z
_atom_site_U_iso_or_equiv
_atom_site_adp_type
_atom_site_occupancy
_atom_site_symmetry_multiplicity
_atom_site_calc_flag
_atom_site_refinement_flags
_atom_site_disorder_assembly
_atom_site_disorder_group
W1 W 0.55847(6) 0.45815(5) 0.70805(5) 0.0176(2) Uani 1 1 d . . .
W2 W 0.21972(6) 0.25574(5) 0.65058(5) 0.0156(2) Uani 1 1 d . . .
W3 W 0.34070(7) 0.15942(6) 0.51967(5) 0.0219(2) Uani 1 1 d . . .
W4 W 0.49432(6) 0.41164(5) 0.82571(5) 0.0156(2) Uani 1 1 d . . .
W5 W 0.36141(6) 0.66811(6) 0.62827(5) 0.0205(2) Uani 1 1 d . . .
W6 W 0.10472(6) 0.60306(5) 0.65383(5) 0.0191(2) Uani 1 1 d . . .
W7 W 0.28488(6) 0.33882(5) 0.94211(5) 0.0167(2) Uani 1 1 d . . .
W8 W 0.18313(6) 0.15611(5) 0.90052(5) 0.0191(2) Uani 1 1 d . . .
W9 W 0.07209(6) 0.36883(5) 0.74642(5) 0.0163(2) Uani 1 1 d . . .
W10 W 0.38825(6) 0.62257(5) 0.90204(5) 0.0169(2) Uani 1 1 d . . .
W11 W 0.24564(6) 0.51800(5) 0.65253(5) 0.0158(2) Uani 1 1 d . . .
W12 W 0.17818(7) 0.36573(6) 1.04125(5) 0.0221(2) Uani 1 1 d . . .
W13 W -0.02219(6) 0.39920(6) 0.83935(5) 0.0209(2) Uani 1 1 d . . .
W14 W 0.25234(6) 0.69897(5) 0.89687(5) 0.0178(2) Uani 1 1 d . . .
W15 W 0.42103(6) 0.84789(5) 0.73787(5) 0.0216(2) Uani 1 1 d . . .
W16 W 0.54668(6) 0.24989(6) 0.81797(5) 0.0207(2) Uani 1 1 d . . .
W17 W 0.29323(6) 0.30833(6) 0.52747(5) 0.0201(2) Uani 1 1 d . . .
W18 W -0.03472(6) 0.17297(5) 0.70584(5) 0.0200(2) Uani 1 1 d . . .
W19 W 0.47325(6) 0.13011(5) 0.66901(5) 0.0199(2) Uani 1 1 d . . .
W20 W 0.16431(6) 0.76851(6) 0.75202(5) 0.0219(3) Uani 1 1 d . . .
W21 W 0.50630(6) 0.78468(6) 0.87047(5) 0.0222(3) Uani 1 1 d . . .
W22 W 0.07425(6) 0.18315(6) 1.00055(5) 0.0225(3) Uani 1 1 d . . .
W23 W 0.21323(6) 0.75171(6) 0.62394(5) 0.0218(3) Uani 1 1 d . . .
W24 W -0.02333(6) 0.29787(6) 0.96914(5) 0.0234(3) Uani 1 1 d . . .
W25 W 0.47829(7) 0.32435(6) 0.54966(5) 0.0226(3) Uani 1 1 d . . .
W26 W 0.61110(6) 0.29445(6) 0.69967(5) 0.0204(2) Uani 1 1 d . . .
W27 W -0.03471(7) 0.08534(6) 0.82710(5) 0.0241(3) Uani 1 1 d . . .
W28 W 0.37262(6) 0.86371(5) 0.86588(5) 0.0212(2) Uani 1 1 d . . .
W29 W -0.13391(6) 0.19874(6) 0.79529(6) 0.0244(3) Uani 1 1 d . . .
W30 W 0.26951(6) 0.10772(5) 0.64777(5) 0.0193(2) Uani 1 1 d . . .
As1 As 0.30751(14) 0.68672(12) 0.75953(11) 0.0132(5) Uani 1 1 d . . .
As2 As 0.41336(14) 0.27800(13) 0.67593(12) 0.0140(5) Uani 1 1 d . . .
As3 As 0.07522(14) 0.27717(12) 0.87094(12) 0.0139(5) Uani 1 1 d . . .
Ce1 Ce 0.33557(8) 0.22067(7) 0.81926(7) 0.0175(3) Uani 1 1 d . . .
Ce2 Ce 0.19723(8) 0.49983(7) 0.92278(7) 0.0172(3) Uani 1 1 d . . .
Ce3 Ce 0.47135(8) 0.59255(7) 0.76517(7) 0.0170(3) Uani 1 1 d . . .
Fe1 Fe 0.2027(2) 0.54701(18) 0.79192(17) 0.0168(8) Uani 1 1 d . . .
Fe2 Fe 0.3742(2) 0.42532(18) 0.68351(17) 0.0155(8) Uani 1 1 d . . .
Fe3 Fe 0.1718(2) 0.24529(18) 0.78536(17) 0.0166(8) Uani 1 1 d . . .
O1 O 0.3391(9) 0.3894(8) 0.5924(7) 0.015(4) Uiso 1 1 d . . .
O2 O 0.1893(10) 0.6044(9) 0.8647(8) 0.021(4) Uiso 1 1 d . . .
O3 O 0.0707(10) 0.1056(9) 0.8466(8) 0.027(4) Uiso 1 1 d . . .
O4 O -0.0030(9) 0.2081(8) 0.8199(7) 0.011(3) Uiso 1 1 d . . .
O5 O 0.4806(10) 0.4952(9) 0.6908(8) 0.019(4) Uiso 1 1 d . . .
O6 O -0.0854(10) 0.3113(9) 1.0005(8) 0.025(4) Uiso 1 1 d . . .
O7 O 0.2259(10) 0.7234(9) 0.9561(8) 0.027(4) Uiso 1 1 d . . .
O8 O 0.1884(10) 0.4371(10) 0.6008(8) 0.027(4) Uiso 1 1 d . . .
O9 O 0.3035(11) 0.0877(10) 0.4550(9) 0.031(5) Uiso 1 1 d . . .
O10 O 0.1098(12) 0.8132(11) 0.7672(9) 0.037(5) Uiso 1 1 d . . .
O11 O 0.6351(11) 0.5288(10) 0.7139(9) 0.032(5) Uiso 1 1 d . . .
O12 O 0.0709(12) 0.1225(11) 1.0493(9) 0.037(5) Uiso 1 1 d . . .
O13 O 0.1714(11) 0.7982(10) 0.6755(9) 0.032(5) Uiso 1 1 d . . .
O14 O 0.1896(11) 0.7903(10) 0.5576(9) 0.032(5) Uiso 1 1 d . . .
O15 O 0.4165(10) 0.3425(9) 0.8248(8) 0.026(4) Uiso 1 1 d . . .
O16 O 0.2847(10) 0.5740(9) 0.5984(8) 0.020(4) Uiso 1 1 d . . .
O17 O 0.3714(12) 0.6827(11) 0.5586(10) 0.040(5) Uiso 1 1 d . . .
O18 O 0.5744(10) 0.4689(9) 0.7944(8) 0.021(4) Uiso 1 1 d . . .
O19 O 0.3114(10) 0.8229(9) 0.6834(8) 0.020(4) Uiso 1 1 d . . .
O20 O 0.4134(10) 0.7648(10) 0.6862(9) 0.027(4) Uiso 1 1 d . . .
O21 O 0.0608(10) 0.4782(9) 0.8838(8) 0.022(4) Uiso 1 1 d . . .
O22 O 0.3789(10) 0.7690(9) 0.7963(8) 0.019(4) Uiso 1 1 d . . .
O23 O 0.3827(10) 0.3798(9) 0.9928(8) 0.026(4) Uiso 1 1 d . . .
O24 O 0.2798(10) 0.2145(9) 0.4822(8) 0.024(4) Uiso 1 1 d . . .
O25 O 0.1538(10) 0.2608(9) 0.8730(8) 0.020(4) Uiso 1 1 d . . .
O26 O 0.2381(10) 0.2602(9) 0.5701(8) 0.021(4) Uiso 1 1 d . . .
O27 O 0.2287(9) 0.2406(8) 0.7319(8) 0.017(4) Uiso 1 1 d . . .
O28 O 0.0864(10) 0.6785(9) 0.6969(8) 0.019(4) Uiso 1 1 d . . .
O29 O 0.1838(10) 0.7219(9) 0.8218(8) 0.020(4) Uiso 1 1 d . . .
O30 O 0.1463(10) 0.3300(9) 0.7650(8) 0.020(4) Uiso 1 1 d . . .
O31 O 0.1946(9) 0.1510(8) 0.6225(7) 0.014(4) Uiso 1 1 d . . .
O32 O 0.1251(9) 0.5708(8) 0.7270(7) 0.015(4) Uiso 1 1 d . . .
O33 O 0.5262(9) 0.1568(8) 0.7622(7) 0.015(4) Uiso 1 1 d . . .
O34 O 0.4521(9) 0.7223(8) 0.9076(7) 0.010(3) Uiso 1 1 d . . .
O35 O 0.0755(9) 0.2825(9) 0.9457(8) 0.017(4) Uiso 1 1 d . . .
O36 O 0.1440(10) 0.1707(9) 0.9678(8) 0.024(4) Uiso 1 1 d . . .
O37 O 0.2724(10) 0.2363(9) 0.9521(8) 0.021(4) Uiso 1 1 d . . .
O38 O 0.1448(10) 0.4576(9) 0.8027(8) 0.020(4) Uiso 1 1 d . . .
O39 O 0.5512(10) 0.3459(9) 0.8304(8) 0.020(4) Uiso 1 1 d . . .
O40 O -0.0943(11) 0.2303(10) 0.8894(9) 0.027(4) Uiso 1 1 d . . .
O41 O 0.6054(10) 0.3853(9) 0.7201(8) 0.024(4) Uiso 1 1 d . . .
O42 O 0.4459(10) 0.3654(9) 0.7118(8) 0.024(4) Uiso 1 1 d . . .
O43 O 0.3907(10) 0.2704(9) 0.5951(8) 0.021(4) Uiso 1 1 d . . .
O44 O 0.3744(10) 0.1067(9) 0.6714(8) 0.027(4) Uiso 1 1 d . . .
O45 O 0.3376(10) 0.2334(9) 0.6885(8) 0.019(4) Uiso 1 1 d . . .
O46 O 0.2882(10) 0.3496(9) 0.6850(8) 0.019(4) Uiso 1 1 d . . .
O47 O 0.4360(9) 0.4647(8) 0.7838(7) 0.015(4) Uiso 1 1 d . . .
O48 O 0.7015(11) 0.3148(10) 0.7005(9) 0.032(5) Uiso 1 1 d . . .
O49 O 0.0667(10) 0.1835(9) 0.7331(8) 0.019(4) Uiso 1 1 d . . .
O50 O 0.5418(10) 0.4611(9) 0.9058(8) 0.023(4) Uiso 1 1 d . . .
O51 O 0.2264(10) 0.6983(9) 0.7151(8) 0.020(4) Uiso 1 1 d . . .
O52 O -0.0743(11) 0.1346(10) 0.6236(9) 0.034(5) Uiso 1 1 d . . .
O53 O 0.2852(10) 0.1297(9) 0.5672(8) 0.021(4) Uiso 1 1 d . . .
O54 O -0.0166(11) 0.3656(10) 0.9198(9) 0.029(4) Uiso 1 1 d . . .
O55 O 0.3374(9) 0.6775(9) 0.9425(8) 0.018(4) Uiso 1 1 d . . .
O56 O 0.1737(10) 0.4352(9) 1.0012(8) 0.022(4) Uiso 1 1 d . . .
O57 O 0.1655(10) 0.5603(9) 0.6301(8) 0.023(4) Uiso 1 1 d . . .
O58 O -0.0042(10) 0.1262(9) 0.9170(8) 0.020(4) Uiso 1 1 d . . .
O59 O 0.0746(9) 0.3542(8) 0.8500(7) 0.013(3) Uiso 1 1 d . . .
O60 O 0.2319(10) 0.5110(9) 0.7256(8) 0.022(4) Uiso 1 1 d . . .
O61 O 0.4863(9) 0.2473(9) 0.7058(8) 0.018(4) Uiso 1 1 d . . .
O62 O 0.2834(10) 0.3064(9) 0.8602(8) 0.020(4) Uiso 1 1 d . . .
O63 O 0.4390(10) 0.6412(9) 0.6687(8) 0.024(4) Uiso 1 1 d . . .
O64 O 0.1219(9) 0.6704(9) 0.5969(8) 0.018(4) Uiso 1 1 d . . .
O65 O 0.2123(9) 0.0867(9) 0.9209(8) 0.019(4) Uiso 1 1 d . . .
O66 O -0.0704(12) -0.0057(11) 0.8204(10) 0.038(5) Uiso 1 1 d . . .
O67 O 0.4709(9) 0.8574(9) 0.9057(8) 0.018(4) Uiso 1 1 d . . .
O68 O 0.3833(11) 0.3382(10) 0.5047(9) 0.029(5) Uiso 1 1 d . . .
O69 O 0.4661(10) 0.9145(9) 0.7076(8) 0.024(4) Uiso 1 1 d . . .
O70 O 0.3835(11) 0.9410(10) 0.9157(9) 0.028(4) Uiso 1 1 d . . .
O71 O 0.5105(10) 0.4052(9) 0.6185(8) 0.024(4) Uiso 1 1 d . . .
O72 O 0.6000(10) 0.8203(9) 0.9286(8) 0.026(4) Uiso 1 1 d . . .
O73 O 0.3405(9) 0.5054(9) 0.6859(8) 0.017(4) Uiso 1 1 d . . .
O74 O 0.6097(11) 0.2491(10) 0.8925(9) 0.028(4) Uiso 1 1 d . . .
O75 O 0.5069(10) 0.7138(9) 0.8183(8) 0.021(4) Uiso 1 1 d . . .
O76 O 0.4213(10) 0.2259(10) 0.5011(8) 0.027(4) Uiso 1 1 d . . .
O77 O 0.1492(10) 0.2662(9) 1.0595(8) 0.024(4) Uiso 1 1 d . . .
O78 O 0.2104(12) 0.0185(11) 0.6124(9) 0.037(5) Uiso 1 1 d . . .
O79 O -0.1261(10) 0.1079(9) 0.8117(8) 0.021(4) Uiso 1 1 d . . .
O80 O 0.2568(10) 0.4117(9) 0.9227(8) 0.023(4) Uiso 1 1 d . . .
O81 O 0.2400(10) 0.3369(9) 1.0077(8) 0.024(4) Uiso 1 1 d . . .
O82 O 0.6321(10) 0.2845(9) 0.7836(8) 0.020(4) Uiso 1 1 d . . .
O83 O 0.5694(11) 0.1911(10) 0.6711(9) 0.029(4) Uiso 1 1 d . . .
O84 O 0.2399(10) 0.4115(10) 1.1195(9) 0.028(4) Uiso 1 1 d . . .
O85 O -0.0989(12) 0.4307(11) 0.8211(9) 0.037(5) Uiso 1 1 d . . .
O86 O 0.1996(11) 0.1681(10) 0.8260(9) 0.031(5) Uiso 1 1 d . . .
O87 O 0.5097(10) 0.8473(9) 0.8058(8) 0.026(4) Uiso 1 1 d . . .
O88 O 0.4527(10) 0.2145(9) 0.8192(8) 0.021(4) Uiso 1 1 d . . .
O89 O 0.4455(11) 0.6058(10) 0.9725(9) 0.028(4) Uiso 1 1 d . . .
O90 O 0.4790(12) 0.0476(11) 0.6525(9) 0.037(5) Uiso 1 1 d . . .
O91 O 0.2255(11) 0.3280(10) 0.4643(9) 0.035(5) Uiso 1 1 d . . .
O92 O -0.2304(12) 0.1804(11) 0.7726(9) 0.038(5) Uiso 1 1 d . . .
O93 O 0.1302(10) 0.2616(9) 0.6195(8) 0.021(4) Uiso 1 1 d . . .
O94 O 0.2959(10) 0.5456(9) 0.8739(8) 0.020(4) Uiso 1 1 d . . .
O95 O 0.0097(10) 0.5474(9) 0.6018(8) 0.026(4) Uiso 1 1 d . . .
O96 O 0.5291(11) 0.3584(10) 0.5047(9) 0.030(5) Uiso 1 1 d . . .
O97 O -0.0094(10) 0.3967(9) 0.7607(8) 0.023(4) Uiso 1 1 d . . .
O98 O 0.2663(11) 0.8343(10) 0.8009(9) 0.029(4) Uiso 1 1 d . . .
O99 O -0.0048(11) 0.2190(10) 1.0034(9) 0.029(4) Uiso 1 1 d . . .
O100 O -0.1306(11) 0.1730(10) 0.7148(9) 0.031(5) Uiso 1 1 d . . .
O101 O 0.2926(9) 0.6506(8) 0.8179(7) 0.014(4) Uiso 1 1 d . . .
O102 O 0.4084(11) 0.9040(10) 0.8037(9) 0.029(4) Uiso 1 1 d . . .
O103 O 0.2825(10) 0.1177(9) 0.7302(8) 0.026(4) Uiso 1 1 d . . .
O104 O 0.4249(10) 0.1415(9) 0.5842(8) 0.019(4) Uiso 1 1 d . . .
O105 O -0.0919(10) 0.2952(9) 0.8008(8) 0.022(4) Uiso 1 1 d . . .
O106 O -0.0079(10) 0.2742(9) 0.7130(8) 0.021(4) Uiso 1 1 d . . .
O107 O 0.0617(10) 0.3879(9) 0.6735(8) 0.025(4) Uiso 1 1 d . . .
O108 O -0.0519(11) 0.0887(10) 0.7380(9) 0.029(4) Uiso 1 1 d . . .
O109 O 0.5509(10) 0.2954(9) 0.6117(8) 0.023(4) Uiso 1 1 d . . .
O110 O 0.4162(10) 0.5927(10) 0.8431(8) 0.027(4) Uiso 1 1 d . . .
O111 O 0.3277(11) 0.7913(10) 0.8997(9) 0.031(5) Uiso 1 1 d . . .
O112 O 0.2682(9) 0.6999(8) 0.6076(8) 0.016(4) Uiso 1 1 d . . .
O113 O 0.0737(10) 0.3567(9) 1.0382(8) 0.025(4) Uiso 1 1 d . . .
O114 O 0.3306(11) 0.6362(10) 0.7153(9) 0.027(4) Uiso 1 1 d . . .
OW1 O 0.3424(12) 0.1088(11) 0.8670(10) 0.039(5) Uiso 1 1 d . . .
OW2 O 0.4263(10) 0.2610(9) 0.9419(8) 0.025(4) Uiso 1 1 d . . .
OW3 O 0.3252(11) 0.5706(10) 1.0247(9) 0.031(5) Uiso 1 1 d . . .
OW4 O 0.1792(10) 0.5910(9) 0.9998(8) 0.024(4) Uiso 1 1 d . . .
OW5 O 0.6007(13) 0.6552(12) 0.7566(10) 0.046(6) Uiso 1 1 d . . .
OW6 O 0.5910(11) 0.6051(10) 0.8710(9) 0.036(5) Uiso 1 1 d . . .
K1 K 0.5000 0.5000 1.0000 0.029(2) Uani 1 2 d S . .
K2 K 0.2997(4) 0.4243(3) 0.8041(3) 0.0337(15) Uani 1 1 d . . .
K3 K 0.2862(6) 0.5633(5) 1.1360(5) 0.074(3) Uiso 1 1 d . . .
K4 K 0.6980(7) 0.7533(6) 0.9101(5) 0.093(3) Uiso 1 1 d . . .
K5 K 0.5377(7) 0.1926(6) 0.9735(5) 0.090(3) Uiso 1 1 d . . .
Na6 Na 0.0656(7) 0.3354(6) 0.5716(5) 0.034(3) Uiso 1 1 d . . .
Na7 Na 0.4131(8) 0.0503(7) 0.7935(6) 0.052(3) Uiso 1 1 d . . .
Na8 Na 0.8043(12) 0.4125(10) 0.6967(9) 0.096(6) Uiso 1 1 d . . .
Na9 Na 0.2503(12) 0.7842(11) 1.0819(9) 0.098(6) Uiso 1 1 d . . .
Na10 Na 0.1328(15) 0.4189(14) 0.4600(13) 0.142(9) Uiso 1 1 d . . .
Na11 Na 0.4259(15) 0.5209(14) 0.5599(12) 0.140(9) Uiso 1 1 d . . .
Na12 Na -0.0713(13) 0.4022(12) 0.6083(11) 0.114(7) Uiso 1 1 d . . .
Na13 Na 0.763(3) 0.702(3) 0.795(3) 0.152(19) Uiso 0.50 1 d P . .
Na14 Na 0.083(3) 0.374(2) 1.168(2) 0.115(14) Uiso 0.50 1 d P . .
Na15 Na 0.5926(19) 0.7962(18) 0.7375(16) 0.073(9) Uiso 0.50 1 d P . .
N1 N 0.6778(14) 0.0902(13) 0.4896(12) 0.033(6) Uani 1 1 d U . .
N2 N 0.7114(15) 0.1850(13) 0.5835(12) 0.037(6) Uani 1 1 d U . .
N3 N 0.5985(16) 0.0723(14) 0.5515(13) 0.045(7) Uani 1 1 d U . .
N4 N 0.5952(16) 0.1547(15) 0.4818(13) 0.046(7) Uani 1 1 d U . .
C1 C 0.7434(17) 0.1517(16) 0.5500(14) 0.035(7) Uani 1 1 d U . .
H1A H 0.7769 0.1316 0.5791 0.035 Uiso 1 1 calc R . .
H1B H 0.7748 0.1869 0.5353 0.035 Uiso 1 1 calc R . .
C2 C 0.6272(18) 0.1227(17) 0.4477(14) 0.040(8) Uani 1 1 d U . .
H2A H 0.6573 0.1583 0.4324 0.040 Uiso 1 1 calc R . .
H2B H 0.5859 0.0860 0.4102 0.040 Uiso 1 1 calc R . .
C3 C 0.633(2) 0.0376(17) 0.5196(16) 0.045(8) Uani 1 1 d U . .
H3A H 0.5922 -0.0035 0.4856 0.045 Uiso 1 1 calc R . .
H3B H 0.6679 0.0205 0.5506 0.045 Uiso 1 1 calc R . .
C4 C 0.6663(17) 0.1326(16) 0.6065(14) 0.034(7) Uani 1 1 d U . .
H4A H 0.6464 0.1562 0.6317 0.034 Uiso 1 1 calc R . .
H4B H 0.7000 0.1123 0.6352 0.034 Uiso 1 1 calc R . .
C5 C 0.551(2) 0.1059(18) 0.5078(16) 0.048(9) Uani 1 1 d U . .
H5A H 0.5068 0.0689 0.4723 0.048 Uiso 1 1 calc R . .
H5B H 0.5313 0.1317 0.5316 0.048 Uiso 1 1 calc R . .
C6 C 0.6592(17) 0.2137(15) 0.5368(14) 0.034(7) Uani 1 1 d U . .
H6A H 0.6374 0.2385 0.5591 0.034 Uiso 1 1 calc R . .
H6B H 0.6890 0.2479 0.5201 0.034 Uiso 1 1 calc R . .
C7 C 0.713(2) 0.0528(19) 0.4587(17) 0.058(10) Uani 1 1 d U . .
H7A H 0.7442 0.0336 0.4897 0.058 Uiso 1 1 calc R . .
H7B H 0.7443 0.0856 0.4431 0.058 Uiso 1 1 calc R . .
H7C H 0.6724 0.0144 0.4229 0.058 Uiso 1 1 calc R . .
N5 N -0.0390(19) 0.0301(18) 0.3405(16) 0.064(9) Uani 1 1 d U . .
N6 N 0.035(2) 0.036(2) 0.4528(19) 0.090(12) Uani 1 1 d U . .
N7 N 0.014(3) 0.146(2) 0.415(2) 0.100(13) Uani 1 1 d U . .
N8 N 0.099(3) 0.094(3) 0.393(3) 0.131(17) Uani 1 1 d U . .
C8 C -0.027(3) -0.007(3) 0.391(3) 0.12(2) Uani 1 1 d U . .
H8A H -0.0149 -0.0481 0.3778 0.118 Uiso 1 1 calc R . .
H8B H -0.0745 -0.0258 0.3966 0.118 Uiso 1 1 calc R . .
C9 C 0.037(3) 0.055(3) 0.329(3) 0.111(18) Uani 1 1 d U . .
H9A H 0.0457 0.0139 0.3120 0.111 Uiso 1 1 calc R . .
H9B H 0.0333 0.0855 0.2988 0.111 Uiso 1 1 calc R . .
C10 C -0.056(2) 0.093(2) 0.3566(18) 0.061(10) Uani 1 1 d U . .
H10A H -0.1007 0.0799 0.3667 0.061 Uiso 1 1 calc R . .
H10B H -0.0671 0.1152 0.3199 0.061 Uiso 1 1 calc R . .
C11 C 0.023(3) 0.105(3) 0.470(3) 0.106(17) Uani 1 1 d U . .
H11A H 0.0673 0.1356 0.5097 0.106 Uiso 1 1 calc R . .
H11B H -0.0229 0.0936 0.4783 0.106 Uiso 1 1 calc R . .
C12 C 0.113(4) 0.050(4) 0.442(4) 0.18(3) Uani 1 1 d U . .
H12A H 0.1589 0.0772 0.4821 0.178 Uiso 1 1 calc R . .
H12B H 0.1166 0.0062 0.4257 0.178 Uiso 1 1 calc R . .
C13 C 0.081(3) 0.168(3) 0.400(3) 0.12(2) Uani 1 1 d U . .
H13A H 0.1247 0.2066 0.4348 0.122 Uiso 1 1 calc R . .
H13B H 0.0691 0.1842 0.3596 0.122 Uiso 1 1 calc R . .
C14 C -0.100(3) -0.021(3) 0.282(2) 0.106(17) Uani 1 1 d U . .
H14A H -0.1109 0.0027 0.2472 0.106 Uiso 1 1 calc R . .
H14B H -0.1459 -0.0407 0.2892 0.106 Uiso 1 1 calc R . .
H14C H -0.0834 -0.0586 0.2713 0.106 Uiso 1 1 calc R . .
OW7 O 0.8313(12) 0.3153(11) 0.6692(10) 0.042(5) Uiso 1 1 d . . .
OW8 O 0.0209(15) 0.2897(14) 0.4536(13) 0.069(8) Uiso 1 1 d . . .
OW9 O 0.2113(15) 0.6669(14) 1.1390(12) 0.065(7) Uiso 1 1 d . . .
OW10 O 0.0109(15) 0.4189(14) 0.5281(12) 0.068(8) Uiso 1 1 d . . .
OW11 O 0.3563(17) 0.8987(15) 1.1960(14) 0.081(9) Uiso 1 1 d . . .
OW12 O 0.273(2) -0.0454(18) 0.7221(16) 0.065(10) Uiso 0.75 1 d P . .
OW13 O 0.076(4) 0.343(4) 0.329(3) 0.07(2) Uiso 0.40 1 d P . .
OW14 O 0.5398(14) 0.8027(13) 0.6020(12) 0.061(7) Uiso 1 1 d . . .
OW15 O 0.7786(19) 0.4916(17) 0.7662(15) 0.059(9) Uiso 0.75 1 d P . .
OW16 O -0.0289(17) 0.4069(15) 1.1964(13) 0.079(8) Uiso 1 1 d . . .
OW17 O 0.2652(16) 0.0233(15) 1.0241(13) 0.074(8) Uiso 1 1 d . . .
OW18 O 0.3925(17) 0.0680(15) 0.9749(14) 0.081(9) Uiso 1 1 d . . .
OW19 O -0.177(2) 0.098(2) 0.9301(18) 0.078(11) Uiso 0.75 1 d P . .
OW20 O 0.713(2) 0.4015(18) 0.5879(16) 0.065(10) Uiso 0.75 1 d P . .
OW21 O 0.916(2) 0.4931(19) 0.6899(17) 0.068(10) Uiso 0.75 1 d P . .
OW22 O 0.0780(16) 0.5051(14) 1.0444(13) 0.072(8) Uiso 1 1 d . . .
OW23 O -0.056(2) 0.2583(18) 0.5590(16) 0.065(10) Uiso 0.75 1 d P . .
OW24 O 0.236(3) -0.004(2) 0.324(2) 0.077(14) Uiso 0.60 1 d P . .
OW25 O 0.594(3) -0.031(3) 0.668(2) 0.066(15) Uiso 0.50 1 d P . .
OW26 O 0.269(4) 1.003(4) 1.214(4) 0.09(2) Uiso 0.40 1 d P . .
OW27 O 0.529(3) 0.059(3) 0.919(2) 0.065(14) Uiso 0.50 1 d P . .
OW28 O 0.228(3) -0.023(3) 0.824(2) 0.057(13) Uiso 0.50 1 d P . .
OW29 O -0.159(3) 0.433(3) 0.520(3) 0.085(18) Uiso 0.50 1 d P . .

loop_
_atom_site_aniso_label
_atom_site_aniso_U_11
_atom_site_aniso_U_22
_atom_site_aniso_U_33
_atom_site_aniso_U_23
_atom_site_aniso_U_13
_atom_site_aniso_U_12
W1 0.0178(6) 0.0116(5) 0.0232(6) -0.0005(4) 0.0100(5) 0.0051(4)
W2 0.0140(5) 0.0110(5) 0.0173(5) -0.0030(4) 0.0044(4) 0.0034(4)
W3 0.0273(6) 0.0154(6) 0.0200(6) -0.0061(4) 0.0101(5) 0.0070(5)
W4 0.0156(5) 0.0111(5) 0.0172(5) -0.0023(4) 0.0051(4) 0.0052(4)
W5 0.0224(6) 0.0167(6) 0.0223(6) 0.0037(4) 0.0098(5) 0.0069(5)
W6 0.0161(6) 0.0146(6) 0.0226(6) 0.0014(4) 0.0038(5) 0.0067(4)
W7 0.0156(5) 0.0128(5) 0.0190(5) -0.0015(4) 0.0060(4) 0.0051(4)
W8 0.0213(6) 0.0110(5) 0.0257(6) 0.0022(4) 0.0109(5) 0.0063(4)
W9 0.0169(6) 0.0124(5) 0.0156(5) -0.0019(4) 0.0041(4) 0.0051(4)
W10 0.0181(6) 0.0118(5) 0.0187(5) -0.0002(4) 0.0053(5) 0.0071(4)
W11 0.0148(5) 0.0117(5) 0.0163(5) -0.0017(4) 0.0033(4) 0.0046(4)
W12 0.0259(6) 0.0203(6) 0.0217(6) 0.0018(5) 0.0114(5) 0.0100(5)
W13 0.0180(6) 0.0182(6) 0.0238(6) -0.0019(4) 0.0060(5) 0.0088(5)
W14 0.0209(6) 0.0107(5) 0.0220(6) -0.0009(4) 0.0091(5) 0.0074(4)
W15 0.0222(6) 0.0108(5) 0.0271(6) 0.0029(4) 0.0083(5) 0.0028(5)
W16 0.0191(6) 0.0175(6) 0.0258(6) 0.0014(5) 0.0085(5) 0.0092(5)
W17 0.0233(6) 0.0167(6) 0.0173(6) -0.0011(4) 0.0070(5) 0.0071(5)
W18 0.0168(6) 0.0128(5) 0.0217(6) -0.0047(4) 0.0046(5) 0.0013(4)
W19 0.0214(6) 0.0114(5) 0.0270(6) -0.0020(4) 0.0107(5) 0.0077(5)
W20 0.0230(6) 0.0147(6) 0.0295(6) 0.0039(5) 0.0095(5) 0.0115(5)
W21 0.0218(6) 0.0119(6) 0.0260(6) -0.0030(4) 0.0061(5) 0.0043(5)
W22 0.0250(6) 0.0200(6) 0.0252(6) 0.0056(5) 0.0134(5) 0.0081(5)
W23 0.0217(6) 0.0172(6) 0.0239(6) 0.0067(5) 0.0056(5) 0.0083(5)
W24 0.0210(6) 0.0265(6) 0.0252(6) 0.0024(5) 0.0122(5) 0.0101(5)
W25 0.0257(6) 0.0207(6) 0.0228(6) -0.0001(5) 0.0138(5) 0.0076(5)
W26 0.0187(6) 0.0147(6) 0.0308(6) 0.0000(5) 0.0135(5) 0.0079(5)
W27 0.0223(6) 0.0132(6) 0.0298(6) -0.0003(5) 0.0096(5) 0.0008(5)
W28 0.0243(6) 0.0080(5) 0.0282(6) -0.0009(4) 0.0086(5) 0.0067(5)
W29 0.0157(6) 0.0214(6) 0.0293(6) -0.0013(5) 0.0071(5) 0.0034(5)
W30 0.0201(6) 0.0095(5) 0.0239(6) -0.0042(4) 0.0085(5) 0.0033(4)
As1 0.0142(13) 0.0056(12) 0.0158(13) -0.0019(10) 0.0031(11) 0.0040(10)
As2 0.0141(13) 0.0089(12) 0.0153(13) -0.0036(10) 0.0042(11) 0.0040(10)
As3 0.0146(13) 0.0091(13) 0.0158(13) -0.0007(10) 0.0060(11) 0.0030(10)
Ce1 0.0173(8) 0.0107(7) 0.0225(8) -0.0017(6) 0.0072(6) 0.0059(6)
Ce2 0.0202(8) 0.0137(8) 0.0170(8) -0.0008(6) 0.0070(6) 0.0077(6)
Ce3 0.0177(8) 0.0099(7) 0.0187(8) -0.0037(6) 0.0055(6) 0.0040(6)
Fe1 0.017(2) 0.0099(18) 0.0173(19) -0.0039(14) 0.0041(16) 0.0030(15)
Fe2 0.0173(19) 0.0100(18) 0.0197(19) -0.0010(14) 0.0083(16) 0.0066(15)
Fe3 0.019(2) 0.0116(19) 0.022(2) -0.0001(15) 0.0107(16) 0.0071(16)
K1 0.036(5) 0.018(5) 0.036(5) 0.005(4) 0.018(4) 0.011(4)
K2 0.040(4) 0.029(4) 0.040(4) 0.003(3) 0.023(3) 0.017(3)
N1 0.033(9) 0.029(9) 0.040(9) 0.003(7) 0.024(7) 0.007(7)
N2 0.037(10) 0.035(10) 0.036(10) 0.003(7) 0.012(7) 0.014(8)
N3 0.047(10) 0.041(10) 0.050(10) 0.012(8) 0.025(8) 0.015(8)
N4 0.043(10) 0.046(10) 0.046(10) 0.013(8) 0.017(8) 0.014(8)
C1 0.030(10) 0.041(11) 0.036(11) 0.004(8) 0.018(8) 0.014(8)
C2 0.041(11) 0.039(11) 0.032(11) 0.003(8) 0.017(8) 0.007(8)
C3 0.044(12) 0.042(12) 0.048(12) 0.015(9) 0.022(8) 0.012(8)
C4 0.038(11) 0.035(11) 0.035(10) 0.011(8) 0.021(8) 0.013(8)
C5 0.045(12) 0.054(12) 0.046(12) 0.005(9) 0.024(9) 0.016(9)
C6 0.035(11) 0.033(11) 0.039(11) 0.005(8) 0.018(8) 0.018(8)
C7 0.055(13) 0.058(13) 0.061(13) 0.004(9) 0.029(9) 0.020(9)
N5 0.064(12) 0.063(12) 0.063(12) 0.012(9) 0.033(9) 0.013(9)
N6 0.091(15) 0.090(15) 0.089(15) 0.014(9) 0.035(10) 0.040(10)
N7 0.099(16) 0.098(15) 0.101(16) 0.014(10) 0.038(10) 0.043(10)
N8 0.125(19) 0.135(19) 0.133(19) 0.031(11) 0.057(11) 0.045(11)
C8 0.12(2) 0.12(2) 0.12(2) 0.024(11) 0.047(12) 0.044(12)
C9 0.11(2) 0.11(2) 0.11(2) 0.019(10) 0.047(12) 0.043(12)
C10 0.053(13) 0.063(13) 0.062(13) 0.012(9) 0.023(9) 0.020(9)
C11 0.106(19) 0.106(19) 0.11(2) 0.016(10) 0.045(11) 0.044(12)
C12 0.18(3) 0.18(3) 0.18(3) 0.043(13) 0.075(16) 0.062(15)
C13 0.12(2) 0.12(2) 0.13(2) 0.029(11) 0.048(12) 0.049(12)
C14 0.103(19) 0.106(19) 0.107(19) 0.023(10) 0.044(11) 0.039(11)

loop_
_atom_type_symbol
_atom_type_description
_atom_type_scat_dispersion_real
_atom_type_scat_dispersion_imag
_atom_type_scat_source
C C 0.0033 0.0016 'International Tables Vol C Tables 4.2.6.8 and 6.1.1.4'
H H 0.0000 0.0000 'International Tables Vol C Tables 4.2.6.8 and 6.1.1.4'
N N 0.0061 0.0033 'International Tables Vol C Tables 4.2.6.8 and 6.1.1.4'
O O 0.0106 0.0060 'International Tables Vol C Tables 4.2.6.8 and 6.1.1.4'
W W -0.8490 6.8722 'International Tables Vol C Tables 4.2.6.8 and 6.1.1.4'
As As 0.0499 2.0058 'International Tables Vol C Tables 4.2.6.8 and 6.1.1.4'
Ce Ce -0.2486 2.6331 'International Tables Vol C Tables 4.2.6.8 and 6.1.1.4'
Fe Fe 0.3463 0.8444 'International Tables Vol C Tables 4.2.6.8 and 6.1.1.4'
K K 0.2009 0.2494 'International Tables Vol C Tables 4.2.6.8 and 6.1.1.4'
Na Na 0.0362 0.0249 'International Tables Vol C Tables 4.2.6.8 and 6.1.1.4'

loop_
_geom_angle_atom_site_label_1
_geom_angle_atom_site_label_2
_geom_angle_atom_site_label_3
_geom_angle
_geom_angle_site_symmetry_1
_geom_angle_site_symmetry_3
_geom_angle_publ_flag
O11 W1 O5 102.6(8) . . ?
O11 W1 O18 100.9(8) . . ?
O5 W1 O18 90.7(7) . . ?
O11 W1 O71 104.9(8) . . ?
O5 W1 O71 89.9(7) . . ?
O18 W1 O71 153.4(8) . . ?
O11 W1 O41 100.1(8) . . ?
O5 W1 O41 157.2(7) . . ?
O18 W1 O41 87.2(7) . . ?
O71 W1 O41 82.0(7) . . ?
O11 W1 O42 172.2(8) . . ?
O5 W1 O42 73.4(6) . . ?
O18 W1 O42 72.7(7) . . ?
O71 W1 O42 82.0(7) . . ?
O41 W1 O42 84.3(7) . . ?
O11 W1 K3 83.3(6) . 2_667 ?
O5 W1 K3 136.0(5) . 2_667 ?
O18 W1 K3 45.8(5) . 2_667 ?
O71 W1 K3 131.2(5) . 2_667 ?
O41 W1 K3 49.3(5) . 2_667 ?
O42 W1 K3 94.9(4) . 2_667 ?
O93 W2 O46 104.6(8) . . ?
O93 W2 O27 101.3(7) . . ?
O46 W2 O27 92.8(7) . . ?
O93 W2 O31 102.3(7) . . ?
O46 W2 O31 152.6(7) . . ?
O27 W2 O31 87.0(7) . . ?
O93 W2 O26 96.5(7) . . ?
O46 W2 O26 87.8(7) . . ?
O27 W2 O26 161.5(7) . . ?
O31 W2 O26 84.1(6) . . ?
O93 W2 O45 173.5(7) . . ?
O46 W2 O45 81.9(6) . . ?
O27 W2 O45 78.9(6) . . ?
O31 W2 O45 71.2(6) . . ?
O26 W2 O45 82.9(6) . . ?
O93 W2 K2 91.8(6) . . ?
O46 W2 K2 38.5(5) . . ?
O27 W2 K2 59.5(5) . . ?
O31 W2 K2 145.7(4) . . ?
O26 W2 K2 125.6(5) . . ?
O45 W2 K2 93.8(4) . . ?
O9 W3 O53 104.1(8) . . ?
O9 W3 O24 100.3(8) . . ?
O53 W3 O24 92.2(7) . . ?
O9 W3 O104 103.2(8) . . ?
O53 W3 O104 86.8(7) . . ?
O24 W3 O104 156.0(7) . . ?
O9 W3 O76 100.4(9) . . ?
O53 W3 O76 155.4(7) . . ?
O24 W3 O76 84.8(7) . . ?
O104 W3 O76 86.2(7) . . ?
O9 W3 O43 170.0(7) . . ?
O53 W3 O43 83.2(7) . . ?
O24 W3 O43 72.2(6) . . ?
O104 W3 O43 83.9(6) . . ?
O76 W3 O43 72.7(7) . . ?
O15 W4 O50 103.8(8) . . ?
O15 W4 O47 96.1(7) . . ?
O50 W4 O47 102.7(7) . . ?
O15 W4 O39 89.5(8) . . ?
O50 W4 O39 99.8(7) . . ?
O47 W4 O39 154.8(7) . . ?
O15 W4 O18 158.9(8) . . ?
O50 W4 O18 96.7(8) . . ?
O47 W4 O18 84.1(7) . . ?
O39 W4 O18 82.0(7) . . ?
O15 W4 O42 87.9(7) . . ?
O50 W4 O42 167.9(7) . . ?
O47 W4 O42 72.8(6) . . ?
O39 W4 O42 82.8(6) . . ?
O18 W4 O42 71.9(6) . . ?
O15 W4 K2 55.4(6) . . ?
O50 W4 K2 93.7(6) . . ?
O47 W4 K2 44.8(5) . . ?
O39 W4 K2 144.6(5) . . ?
O18 W4 K2 128.9(4) . . ?
O42 W4 K2 90.7(4) . . ?
O15 W4 K3 133.5(6) . 2_667 ?
O50 W4 K3 78.8(6) . 2_667 ?
O47 W4 K3 129.2(5) . 2_667 ?
O39 W4 K3 45.4(5) . 2_667 ?
O18 W4 K3 46.0(5) . 2_667 ?
O42 W4 K3 95.2(5) . 2_667 ?
K2 W4 K3 169.44(18) . 2_667 ?
O15 W4 K1 82.2(6) . . ?
O50 W4 K1 26.8(6) . . ?
O47 W4 K1 89.6(5) . . ?
O39 W4 K1 115.6(5) . . ?
O18 W4 K1 118.9(5) . . ?
O42 W4 K1 158.8(4) . . ?
K2 W4 K1 68.32(10) . . ?
K3 W4 K1 105.17(14) 2_667 . ?
O17 W5 O63 103.4(9) . . ?
O17 W5 O16 101.6(8) . . ?
O63 W5 O16 94.7(8) . . ?
O17 W5 O20 102.7(9) . . ?
O63 W5 O20 93.4(8) . . ?
O16 W5 O20 151.8(8) . . ?
O17 W5 O112 93.9(8) . . ?
O63 W5 O112 162.5(7) . . ?
O16 W5 O112 84.4(7) . . ?
O20 W5 O112 80.0(7) . . ?
O17 W5 O114 172.2(8) . . ?
O63 W5 O114 80.7(7) . . ?
O16 W5 O114 71.2(7) . . ?
O20 W5 O114 83.5(7) . . ?
O112 W5 O114 82.5(6) . . ?
O95 W6 O32 104.8(8) . . ?
O95 W6 O57 103.7(8) . . ?
O32 W6 O57 90.9(7) . . ?
O95 W6 O28 100.6(8) . . ?
O32 W6 O28 88.0(7) . . ?
O57 W6 O28 155.1(7) . . ?
O95 W6 O64 97.8(7) . . ?
O32 W6 O64 157.0(7) . . ?
O57 W6 O64 87.9(7) . . ?
O28 W6 O64 83.6(7) . . ?
O95 W6 O51 167.8(7) . . ?
O32 W6 O51 85.0(6) . . ?
O57 W6 O51 83.2(7) . . ?
O28 W6 O51 72.0(6) . . ?
O64 W6 O51 72.1(6) . . ?
O23 W7 O80 103.1(8) . . ?
O23 W7 O62 103.7(8) . . ?
O80 W7 O62 96.1(7) . . ?
O23 W7 O81 100.2(8) . . ?
O80 W7 O81 88.1(7) . . ?
O62 W7 O81 154.0(7) . . ?
O23 W7 O37 97.8(7) . . ?
O80 W7 O37 158.0(8) . . ?
O62 W7 O37 85.2(7) . . ?
O81 W7 O37 81.6(7) . . ?
O23 W7 O25 168.9(7) . . ?
O80 W7 O25 88.0(7) . . ?
O62 W7 O25 73.3(7) . . ?
O81 W7 O25 81.3(7) . . ?
O37 W7 O25 71.4(6) . . ?
O23 W7 K2 94.7(6) . . ?
O80 W7 K2 54.8(6) . . ?
O62 W7 K2 45.1(5) . . ?
O81 W7 K2 142.4(5) . . ?
O37 W7 K2 130.4(5) . . ?
O25 W7 K2 90.6(4) . . ?
O23 W7 K4 78.1(6) . 2_667 ?
O80 W7 K4 132.3(6) . 2_667 ?
O62 W7 K4 130.4(5) . 2_667 ?
O81 W7 K4 46.0(5) . 2_667 ?
O37 W7 K4 46.3(5) . 2_667 ?
O25 W7 K4 95.5(4) . 2_667 ?
K2 W7 K4 170.7(2) . 2_667 ?
O65 W8 O37 102.3(7) . . ?
O65 W8 O86 104.1(8) . . ?
O37 W8 O86 91.6(8) . . ?
O65 W8 O3 101.8(8) . . ?
O37 W8 O3 154.5(7) . . ?
O86 W8 O3 90.3(8) . . ?
O65 W8 O36 98.9(7) . . ?
O37 W8 O36 87.4(7) . . ?
O86 W8 O36 156.6(7) . . ?
O3 W8 O36 80.9(7) . . ?
O65 W8 O25 174.7(7) . . ?
O37 W8 O25 73.3(6) . . ?
O86 W8 O25 73.4(7) . . ?
O3 W8 O25 82.9(6) . . ?
O36 W8 O25 84.0(6) . . ?
O65 W8 K4 84.2(6) . 2_667 ?
O37 W8 K4 44.3(5) . 2_667 ?
O86 W8 K4 135.5(6) . 2_667 ?
O3 W8 K4 131.4(6) . 2_667 ?
O36 W8 K4 50.7(5) . 2_667 ?
O25 W8 K4 94.4(4) . 2_667 ?
O107 W9 O30 104.1(8) . . ?
O107 W9 O38 100.2(8) . . ?
O30 W9 O38 91.4(7) . . ?
O107 W9 O106 96.9(8) . . ?
O30 W9 O106 90.3(7) . . ?
O38 W9 O106 161.9(7) . . ?
O107 W9 O97 101.1(8) . . ?
O30 W9 O97 154.7(7) . . ?
O38 W9 O97 87.3(7) . . ?
O106 W9 O97 83.6(7) . . ?
O107 W9 O59 170.5(7) . . ?
O30 W9 O59 85.2(6) . . ?
O38 W9 O59 77.1(6) . . ?
O106 W9 O59 85.0(6) . . ?
O97 W9 O59 69.8(6) . . ?
O107 W9 Na12 40.9(7) . . ?
O30 W9 Na12 141.1(6) . . ?
O38 W9 Na12 108.5(6) . . ?
O106 W9 Na12 80.9(6) . . ?
O97 W9 Na12 62.0(6) . . ?
O59 W9 Na12 130.9(5) . . ?
O107 W9 K2 91.2(6) . . ?
O30 W9 K2 39.1(5) . . ?
O38 W9 K2 57.0(5) . . ?
O106 W9 K2 128.8(5) . . ?
O97 W9 K2 143.9(5) . . ?
O59 W9 K2 94.8(4) . . ?
Na12 W9 K2 130.0(4) . . ?
O89 W10 O110 104.7(8) . . ?
O89 W10 O94 102.1(8) . . ?
O110 W10 O94 95.8(8) . . ?
O89 W10 O34 102.1(7) . . ?
O110 W10 O34 88.4(7) . . ?
O94 W10 O34 153.5(6) . . ?
O89 W10 O55 97.6(7) . . ?
O110 W10 O55 156.8(7) . . ?
O94 W10 O55 85.6(7) . . ?
O34 W10 O55 80.7(6) . . ?
O89 W10 O101 167.0(7) . . ?
O110 W10 O101 88.1(7) . . ?
O94 W10 O101 73.5(6) . . ?
O34 W10 O101 80.5(6) . . ?
O55 W10 O101 70.1(6) . . ?
O89 W10 K2 94.2(6) . . ?
O110 W10 K2 57.2(6) . . ?
O94 W10 K2 42.5(5) . . ?
O34 W10 K2 144.8(4) . . ?
O55 W10 K2 128.1(5) . . ?
O101 W10 K2 90.6(4) . . ?
O89 W10 K5 79.3(6) . 2_667 ?
O110 W10 K5 133.7(6) . 2_667 ?
O94 W10 K5 129.1(6) . 2_667 ?
O34 W10 K5 46.8(5) . 2_667 ?
O55 W10 K5 44.6(5) . 2_667 ?
O101 W10 K5 93.9(4) . 2_667 ?
K2 W10 K5 168.4(2) . 2_667 ?
O89 W10 K1 28.0(6) . . ?
O110 W10 K1 82.0(5) . . ?
O94 W10 K1 88.4(5) . . ?
O34 W10 K1 118.1(4) . . ?
O55 W10 K1 121.2(4) . . ?
O101 W10 K1 158.4(4) . . ?
K2 W10 K1 67.94(10) . . ?
K5 W10 K1 106.86(15) 2_667 . ?
O8 W11 O60 104.7(8) . . ?
O8 W11 O73 100.1(8) . . ?
O60 W11 O73 93.1(7) . . ?
O8 W11 O57 96.2(8) . . ?
O60 W11 O57 86.1(7) . . ?
O73 W11 O57 163.3(7) . . ?
O8 W11 O16 103.0(8) . . ?
O60 W11 O16 151.8(7) . . ?
O73 W11 O16 87.3(7) . . ?
O57 W11 O16 85.7(7) . . ?
O8 W11 O114 173.2(8) . . ?
O60 W11 O114 82.2(7) . . ?
O73 W11 O114 79.3(7) . . ?
O57 W11 O114 84.0(7) . . ?
O16 W11 O114 70.1(7) . . ?
O8 W11 K2 90.6(6) . . ?
O60 W11 K2 39.0(5) . . ?
O73 W11 K2 59.6(5) . . ?
O57 W11 K2 124.0(5) . . ?
O16 W11 K2 146.1(5) . . ?
O114 W11 K2 94.9(4) . . ?
O84 W12 O56 102.2(8) . . ?
O84 W12 O81 104.7(8) . . ?
O56 W12 O81 95.7(8) . . ?
O84 W12 O113 102.8(8) . . ?
O56 W12 O113 87.3(7) . . ?
O81 W12 O113 151.0(7) . . ?
O84 W12 O77 96.6(8) . . ?
O56 W12 O77 160.2(7) . . ?
O81 W12 O77 85.3(7) . . ?
O113 W12 O77 82.5(7) . . ?
O84 W12 O35 165.1(7) . . ?
O56 W12 O35 89.5(7) . . ?
O81 W12 O35 82.9(7) . . ?
O113 W12 O35 68.3(6) . . ?
O77 W12 O35 70.9(6) . . ?
O84 W12 K3 43.3(6) . . ?
O56 W12 K3 59.0(6) . . ?
O81 W12 K3 109.3(6) . . ?
O113 W12 K3 96.9(5) . . ?
O77 W12 K3 139.0(5) . . ?
O35 W12 K3 146.6(4) . . ?
O84 W12 K4 79.6(6) . 2_667 ?
O56 W12 K4 139.8(6) . 2_667 ?
O81 W12 K4 46.7(5) . 2_667 ?
O113 W12 K4 132.0(5) . 2_667 ?
O77 W12 K4 49.9(5) . 2_667 ?
O35 W12 K4 97.3(4) . 2_667 ?
K3 W12 K4 113.8(2) . 2_667 ?
O85 W13 O21 102.7(9) . . ?
O85 W13 O97 100.4(8) . . ?
O21 W13 O97 94.9(8) . . ?
O85 W13 O54 103.2(8) . . ?
O21 W13 O54 92.2(8) . . ?
O97 W13 O54 153.2(7) . . ?
O85 W13 O105 94.8(8) . . ?
O21 W13 O105 162.0(7) . . ?
O97 W13 O105 86.3(7) . . ?
O54 W13 O105 79.4(7) . . ?
O85 W13 O59 173.0(7) . . ?
O21 W13 O59 80.3(7) . . ?
O97 W13 O59 73.0(6) . . ?
O54 W13 O59 82.9(6) . . ?
O105 W13 O59 82.8(6) . . ?
O7 W14 O2 101.3(8) . . ?
O7 W14 O55 102.1(8) . . ?
O2 W14 O55 92.4(7) . . ?
O7 W14 O29 102.4(8) . . ?
O2 W14 O29 89.8(7) . . ?
O55 W14 O29 154.4(7) . . ?
O7 W14 O111 101.9(8) . . ?
O2 W14 O111 156.5(8) . . ?
O55 W14 O111 86.4(7) . . ?
O29 W14 O111 81.6(7) . . ?
O7 W14 O101 172.5(7) . . ?
O2 W14 O101 74.0(7) . . ?
O55 W14 O101 72.5(6) . . ?
O29 W14 O101 83.6(6) . . ?
O111 W14 O101 83.2(7) . . ?
O7 W14 K5 84.4(6) . 2_667 ?
O2 W14 K5 136.1(5) . 2_667 ?
O55 W14 K5 44.5(5) . 2_667 ?
O29 W14 K5 131.9(5) . 2_667 ?
O111 W14 K5 50.6(5) . 2_667 ?
O101 W14 K5 94.9(4) . 2_667 ?
O69 W15 O87 98.7(8) . . ?
O69 W15 O20 101.8(8) . . ?
O87 W15 O20 91.0(8) . . ?
O69 W15 O102 100.8(8) . . ?
O87 W15 O102 86.1(8) . . ?
O20 W15 O102 157.4(8) . . ?
O69 W15 O19 103.1(7) . . ?
O87 W15 O19 158.1(7) . . ?
O20 W15 O19 86.6(7) . . ?
O102 W15 O19 87.9(7) . . ?
O69 W15 O22 169.8(7) . . ?
O87 W15 O22 72.6(7) . . ?
O20 W15 O22 83.8(7) . . ?
O102 W15 O22 73.9(7) . . ?
O19 W15 O22 85.6(6) . . ?
O74 W16 O88 104.1(8) . . ?
O74 W16 O39 102.4(8) . . ?
O88 W16 O39 93.6(7) . . ?
O74 W16 O33 102.9(7) . . ?
O88 W16 O33 90.7(7) . . ?
O39 W16 O33 152.4(6) . . ?
O74 W16 O82 94.6(8) . . ?
O88 W16 O82 160.8(7) . . ?
O39 W16 O82 86.4(7) . . ?
O33 W16 O82 80.8(7) . . ?
O74 W16 O61 164.0(7) . . ?
O88 W16 O61 90.1(7) . . ?
O39 W16 O61 83.8(6) . . ?
O33 W16 O61 69.0(6) . . ?
O82 W16 O61 70.8(6) . . ?
O74 W16 K5 41.9(7) . . ?
O88 W16 K5 62.2(5) . . ?
O39 W16 K5 104.7(5) . . ?
O33 W16 K5 101.4(5) . . ?
O82 W16 K5 136.3(5) . . ?
O61 W16 K5 151.1(4) . . ?
O74 W16 K3 79.1(6) . 2_667 ?
O88 W16 K3 138.3(6) . 2_667 ?
O39 W16 K3 46.3(5) . 2_667 ?
O33 W16 K3 129.8(5) . 2_667 ?
O82 W16 K3 49.3(5) . 2_667 ?
O61 W16 K3 95.4(4) . 2_667 ?
K5 W16 K3 110.6(2) . 2_667 ?
O91 W17 O1 103.7(8) . . ?
O91 W17 O26 105.2(8) . . ?
O1 W17 O26 91.4(7) . . ?
O91 W17 O24 99.1(8) . . ?
O1 W17 O24 156.7(7) . . ?
O26 W17 O24 87.1(7) . . ?
O91 W17 O68 100.0(8) . . ?
O1 W17 O68 90.1(7) . . ?
O26 W17 O68 153.7(7) . . ?
O24 W17 O68 81.3(8) . . ?
O91 W17 O43 167.6(8) . . ?
O1 W17 O43 85.6(6) . . ?
O26 W17 O43 82.4(6) . . ?
O24 W17 O43 71.2(6) . . ?
O68 W17 O43 71.5(6) . . ?
O52 W18 O49 103.4(8) . . ?
O52 W18 O108 99.8(8) . . ?
O49 W18 O108 88.5(7) . . ?
O52 W18 O106 105.3(8) . . ?
O49 W18 O106 90.8(7) . . ?
O108 W18 O106 154.3(7) . . ?
O52 W18 O100 99.5(8) . . ?
O49 W18 O100 156.7(7) . . ?
O108 W18 O100 84.1(8) . . ?
O106 W18 O100 86.5(7) . . ?
O52 W18 O4 168.2(8) . . ?
O49 W18 O4 84.9(6) . . ?
O108 W18 O4 71.8(7) . . ?
O106 W18 O4 82.5(6) . . ?
O100 W18 O4 71.8(6) . . ?
O90 W19 O104 101.1(8) . . ?
O90 W19 O44 102.8(9) . . ?
O104 W19 O44 86.7(7) . . ?
O90 W19 O83 100.6(9) . . ?
O104 W19 O83 87.0(7) . . ?
O44 W19 O83 156.6(7) . . ?
O90 W19 O33 101.0(8) . . ?
O104 W19 O33 157.6(7) . . ?
O44 W19 O33 92.0(7) . . ?
O83 W19 O33 85.4(7) . . ?
O90 W19 O61 170.2(8) . . ?
O104 W19 O61 86.5(6) . . ?
O44 W19 O61 83.6(7) . . ?
O83 W19 O61 73.5(7) . . ?
O33 W19 O61 71.2(6) . . ?
O10 W20 O98 102.6(9) . . ?
O10 W20 O29 101.7(8) . . ?
O98 W20 O29 85.5(7) . . ?
O10 W20 O28 102.2(8) . . ?
O98 W20 O28 155.1(7) . . ?
O29 W20 O28 87.8(7) . . ?
O10 W20 O13 101.0(9) . . ?
O98 W20 O13 88.0(8) . . ?
O29 W20 O13 157.2(8) . . ?
O28 W20 O13 88.9(7) . . ?
O10 W20 O51 171.8(8) . . ?
O98 W20 O51 84.2(7) . . ?
O29 W20 O51 83.3(6) . . ?
O28 W20 O51 71.2(6) . . ?
O13 W20 O51 74.3(7) . . ?
O72 W21 O75 103.1(8) . . ?
O72 W21 O34 104.4(7) . . ?
O75 W21 O34 93.2(7) . . ?
O72 W21 O67 95.5(8) . . ?
O75 W21 O67 161.1(7) . . ?
O34 W21 O67 85.2(7) . . ?
O72 W21 O87 102.1(8) . . ?
O75 W21 O87 90.9(7) . . ?
O34 W21 O87 151.5(7) . . ?
O67 W21 O87 82.0(7) . . ?
O72 W21 O22 163.9(7) . . ?
O75 W21 O22 90.7(7) . . ?
O34 W21 O22 82.7(6) . . ?
O67 W21 O22 70.4(6) . . ?
O87 W21 O22 69.1(6) . . ?
O72 W21 K4 41.6(6) . . ?
O75 W21 K4 61.4(6) . . ?
O34 W21 K4 105.8(5) . . ?
O67 W21 K4 137.0(5) . . ?
O87 W21 K4 100.9(5) . . ?
O22 W21 K4 150.9(4) . . ?
O72 W21 K5 81.5(6) . 2_667 ?
O75 W21 K5 136.5(6) . 2_667 ?
O34 W21 K5 45.0(5) . 2_667 ?
O67 W21 K5 49.3(5) . 2_667 ?
O87 W21 K5 131.1(5) . 2_667 ?
O22 W21 K5 94.2(4) . 2_667 ?
K4 W21 K5 111.6(2) . 2_667 ?
O12 W22 O77 102.1(9) . . ?
O12 W22 O36 103.4(8) . . ?
O77 W22 O36 91.0(8) . . ?
O12 W22 O58 102.5(8) . . ?
O77 W22 O58 155.3(7) . . ?
O36 W22 O58 84.9(7) . . ?
O12 W22 O99 102.1(9) . . ?
O77 W22 O99 89.1(8) . . ?
O36 W22 O99 153.9(7) . . ?
O58 W22 O99 84.2(7) . . ?
O12 W22 O35 169.8(8) . . ?
O77 W22 O35 71.9(6) . . ?
O36 W22 O35 85.2(6) . . ?
O58 W22 O35 83.5(6) . . ?
O99 W22 O35 70.0(7) . . ?
O12 W22 K4 86.6(7) . 2_667 ?
O77 W22 K4 47.7(6) . 2_667 ?
O36 W22 K4 51.2(6) . 2_667 ?
O58 W22 K4 135.9(5) . 2_667 ?
O99 W22 K4 136.6(6) . 2_667 ?
O35 W22 K4 94.8(4) . 2_667 ?
O14 W23 O112 103.8(8) . . ?
O14 W23 O64 100.9(8) . . ?
O112 W23 O64 93.4(7) . . ?
O14 W23 O19 101.5(8) . . ?
O112 W23 O19 86.8(7) . . ?
O64 W23 O19 156.9(7) . . ?
O14 W23 O13 98.9(8) . . ?
O112 W23 O13 156.9(7) . . ?
O64 W23 O13 86.9(8) . . ?
O19 W23 O13 84.0(7) . . ?
O14 W23 O51 170.9(8) . . ?
O112 W23 O51 84.0(6) . . ?
O64 W23 O51 73.6(6) . . ?
O19 W23 O51 83.5(6) . . ?
O13 W23 O51 73.9(7) . . ?
O6 W24 O54 102.9(8) . . ?
O6 W24 O40 101.1(8) . . ?
O54 W24 O40 86.3(8) . . ?
O6 W24 O113 100.1(8) . . ?
O54 W24 O113 91.6(8) . . ?
O40 W24 O113 158.6(8) . . ?
O6 W24 O99 100.6(8) . . ?
O54 W24 O99 156.4(8) . . ?
O40 W24 O99 87.3(8) . . ?
O113 W24 O99 86.2(8) . . ?
O6 W24 O35 169.9(7) . . ?
O54 W24 O35 83.1(7) . . ?
O40 W24 O35 87.3(7) . . ?
O113 W24 O35 71.3(7) . . ?
O99 W24 O35 73.9(7) . . ?
O96 W25 O109 101.3(8) . . ?
O96 W25 O71 103.2(8) . . ?
O109 W25 O71 85.6(7) . . ?
O96 W25 O68 100.3(8) . . ?
O109 W25 O68 158.3(8) . . ?
O71 W25 O68 90.3(7) . . ?
O96 W25 O76 101.6(8) . . ?
O109 W25 O76 89.6(7) . . ?
O71 W25 O76 155.2(8) . . ?
O68 W25 O76 85.3(8) . . ?
O96 W25 O43 170.9(7) . . ?
O109 W25 O43 85.9(7) . . ?
O71 W25 O43 82.8(7) . . ?
O68 W25 O43 72.5(7) . . ?
O76 W25 O43 72.6(7) . . ?
O48 W26 O82 100.6(8) . . ?
O48 W26 O41 103.6(8) . . ?
O82 W26 O41 91.6(7) . . ?
O48 W26 O109 101.0(8) . . ?
O82 W26 O109 158.4(7) . . ?
O41 W26 O109 83.8(7) . . ?
O48 W26 O83 101.3(8) . . ?
O82 W26 O83 88.2(7) . . ?
O41 W26 O83 154.7(8) . . ?
O109 W26 O83 87.2(7) . . ?
O48 W26 O61 169.8(7) . . ?
O82 W26 O61 73.2(6) . . ?
O41 W26 O61 84.9(7) . . ?
O109 W26 O61 85.3(6) . . ?
O83 W26 O61 70.8(7) . . ?
O48 W26 K3 86.1(7) . 2_667 ?
O82 W26 K3 49.0(5) . 2_667 ?
O41 W26 K3 50.1(5) . 2_667 ?
O109 W26 K3 133.4(5) . 2_667 ?
O83 W26 K3 137.0(5) . 2_667 ?
O61 W26 K3 95.4(4) . 2_667 ?
O66 W27 O3 103.0(9) . . ?
O66 W27 O58 103.7(8) . . ?
O3 W27 O58 88.2(7) . . ?
O66 W27 O79 101.5(9) . . ?
O3 W27 O79 155.5(7) . . ?
O58 W27 O79 85.2(7) . . ?
O66 W27 O108 101.6(9) . . ?
O3 W27 O108 88.2(8) . . ?
O58 W27 O108 154.7(7) . . ?
O79 W27 O108 87.8(7) . . ?
O66 W27 O4 170.6(7) . . ?
O3 W27 O4 83.3(6) . . ?
O58 W27 O4 83.3(6) . . ?
O79 W27 O4 72.5(6) . . ?
O108 W27 O4 71.4(6) . . ?
O70 W28 O111 102.8(9) . . ?
O70 W28 O67 102.1(8) . . ?
O111 W28 O67 92.3(7) . . ?
O70 W28 O98 102.3(8) . . ?
O111 W28 O98 82.7(8) . . ?
O67 W28 O98 155.6(7) . . ?
O70 W28 O102 100.7(8) . . ?
O111 W28 O102 156.2(8) . . ?
O67 W28 O102 86.3(7) . . ?
O98 W28 O102 88.7(8) . . ?
O70 W28 O22 169.9(8) . . ?
O111 W28 O22 85.5(7) . . ?
O67 W28 O22 71.5(6) . . ?
O98 W28 O22 84.3(7) . . ?
O102 W28 O22 71.5(7) . . ?
O70 W28 K5 85.6(6) . 2_667 ?
O111 W28 K5 49.6(6) . 2_667 ?
O67 W28 K5 50.8(5) . 2_667 ?
O98 W28 K5 132.0(6) . 2_667 ?
O102 W28 K5 136.8(6) . 2_667 ?
O22 W28 K5 95.7(4) . 2_667 ?
O92 W29 O105 104.9(8) . . ?
O92 W29 O100 101.9(9) . . ?
O105 W29 O100 92.8(8) . . ?
O92 W29 O79 101.4(8) . . ?
O105 W29 O79 152.9(7) . . ?
O100 W29 O79 88.2(7) . . ?
O92 W29 O40 100.7(9) . . ?
O105 W29 O40 83.4(8) . . ?
O100 W29 O40 157.2(8) . . ?
O79 W29 O40 85.3(7) . . ?
O92 W29 O4 172.3(8) . . ?
O105 W29 O4 81.9(6) . . ?
O100 W29 O4 73.8(7) . . ?
O79 W29 O4 72.3(6) . . ?
O40 W29 O4 83.5(6) . . ?
O78 W30 O103 103.5(9) . . ?
O78 W30 O31 100.2(8) . . ?
O103 W30 O31 95.7(7) . . ?
O78 W30 O44 103.1(8) . . ?
O103 W30 O44 91.4(8) . . ?
O31 W30 O44 153.2(7) . . ?
O78 W30 O53 95.7(8) . . ?
O103 W30 O53 160.2(8) . . ?
O31 W30 O53 84.9(7) . . ?
O44 W30 O53 80.0(7) . . ?
O78 W30 O45 173.1(7) . . ?
O103 W30 O45 79.1(7) . . ?
O31 W30 O45 73.0(6) . . ?
O44 W30 O45 83.1(7) . . ?
O53 W30 O45 82.2(6) . . ?
O114 As1 O101 111.5(8) . . ?
O114 As1 O51 111.6(8) . . ?
O101 As1 O51 106.9(8) . . ?
O114 As1 O22 111.9(9) . . ?
O101 As1 O22 106.9(8) . . ?
O51 As1 O22 107.9(8) . . ?
O45 As2 O42 109.7(9) . . ?
O45 As2 O61 111.5(8) . . ?
O42 As2 O61 108.9(8) . . ?
O45 As2 O43 111.8(8) . . ?
O42 As2 O43 108.0(8) . . ?
O61 As2 O43 106.9(8) . . ?
O4 As3 O59 111.8(7) . . ?
O4 As3 O25 108.0(8) . . ?
O59 As3 O25 111.7(8) . . ?
O4 As3 O35 107.8(8) . . ?
O59 As3 O35 108.6(8) . . ?
O25 As3 O35 108.9(8) . . ?
O88 Ce1 O103 80.5(6) . . ?
O88 Ce1 O15 73.5(6) . . ?
O103 Ce1 O15 126.1(6) . . ?
O88 Ce1 O27 128.6(5) . . ?
O103 Ce1 O27 75.1(5) . . ?
O15 Ce1 O27 85.6(5) . . ?
O88 Ce1 O62 141.3(6) . . ?
O103 Ce1 O62 135.6(6) . . ?
O15 Ce1 O62 72.5(6) . . ?
O27 Ce1 O62 66.0(5) . . ?
O88 Ce1 OW2 78.4(6) . . ?
O103 Ce1 OW2 138.9(5) . . ?
O15 Ce1 OW2 80.3(6) . . ?
O27 Ce1 OW2 144.0(5) . . ?
O62 Ce1 OW2 78.2(5) . . ?
O88 Ce1 OW1 78.1(6) . . ?
O103 Ce1 OW1 71.6(6) . . ?
O15 Ce1 OW1 142.1(6) . . ?
O27 Ce1 OW1 132.1(6) . . ?
O62 Ce1 OW1 121.0(6) . . ?
OW2 Ce1 OW1 69.8(6) . . ?
O88 Ce1 O86 153.8(6) . . ?
O103 Ce1 O86 85.0(6) . . ?
O15 Ce1 O86 132.3(6) . . ?
O27 Ce1 O86 67.0(5) . . ?
O62 Ce1 O86 61.0(6) . . ?
OW2 Ce1 O86 99.2(6) . . ?
OW1 Ce1 O86 76.6(6) . . ?
O88 Ce1 Fe3 164.9(4) . . ?
O103 Ce1 Fe3 95.2(4) . . ?
O15 Ce1 Fe3 98.1(4) . . ?
O27 Ce1 Fe3 36.7(4) . . ?
O62 Ce1 Fe3 40.4(4) . . ?
OW2 Ce1 Fe3 113.1(4) . . ?
OW1 Ce1 Fe3 114.5(5) . . ?
O86 Ce1 Fe3 37.9(4) . . ?
O88 Ce1 K2 117.5(4) . . ?
O103 Ce1 K2 125.2(4) . . ?
O15 Ce1 K2 44.6(4) . . ?
O27 Ce1 K2 52.7(4) . . ?
O62 Ce1 K2 36.4(4) . . ?
OW2 Ce1 K2 95.8(4) . . ?
OW1 Ce1 K2 157.1(5) . . ?
O86 Ce1 K2 88.7(4) . . ?
Fe3 Ce1 K2 53.65(11) . . ?
O88 Ce1 K5 48.8(4) . . ?
O103 Ce1 K5 105.3(4) . . ?
O15 Ce1 K5 91.7(4) . . ?
O27 Ce1 K5 176.9(4) . . ?
O62 Ce1 K5 114.7(4) . . ?
OW2 Ce1 K5 36.5(4) . . ?
OW1 Ce1 K5 50.5(5) . . ?
O86 Ce1 K5 116.1(4) . . ?
Fe3 Ce1 K5 145.67(17) . . ?
K2 Ce1 K5 125.83(17) . . ?
O21 Ce2 O56 83.0(6) . . ?
O21 Ce2 O80 127.3(6) . . ?
O56 Ce2 O80 74.9(6) . . ?
O21 Ce2 O38 75.3(6) . . ?
O56 Ce2 O38 129.4(6) . . ?
O80 Ce2 O38 83.0(5) . . ?
O21 Ce2 O94 132.1(5) . . ?
O56 Ce2 O94 143.3(5) . . ?
O80 Ce2 O94 74.2(6) . . ?
O38 Ce2 O94 64.9(5) . . ?
O21 Ce2 OW3 139.1(6) . . ?
O56 Ce2 OW3 80.0(6) . . ?
O80 Ce2 OW3 83.2(6) . . ?
O38 Ce2 OW3 142.0(6) . . ?
O94 Ce2 OW3 77.2(6) . . ?
O21 Ce2 OW4 71.8(6) . . ?
O56 Ce2 OW4 76.6(5) . . ?
O80 Ce2 OW4 142.5(5) . . ?
O38 Ce2 OW4 134.3(5) . . ?
O94 Ce2 OW4 119.6(5) . . ?
OW3 Ce2 OW4 68.2(6) . . ?
O21 Ce2 O2 79.4(5) . . ?
O56 Ce2 O2 150.3(6) . . ?
O80 Ce2 O2 134.6(6) . . ?
O38 Ce2 O2 68.2(5) . . ?
O94 Ce2 O2 62.2(5) . . ?
OW3 Ce2 O2 98.1(6) . . ?
OW4 Ce2 O2 75.3(5) . . ?
O21 Ce2 Fe1 91.9(4) . . ?
O56 Ce2 Fe1 165.4(4) . . ?
O80 Ce2 Fe1 97.9(4) . . ?
O38 Ce2 Fe1 36.1(4) . . ?
O94 Ce2 Fe1 40.3(4) . . ?
OW3 Ce2 Fe1 112.1(4) . . ?
OW4 Ce2 Fe1 114.8(4) . . ?
O2 Ce2 Fe1 39.6(4) . . ?
O21 Ce2 K2 123.4(4) . . ?
O56 Ce2 K2 119.0(4) . . ?
O80 Ce2 K2 44.7(4) . . ?
O38 Ce2 K2 49.8(4) . . ?
O94 Ce2 K2 38.3(4) . . ?
OW3 Ce2 K2 97.3(4) . . ?
OW4 Ce2 K2 157.6(4) . . ?
O2 Ce2 K2 90.7(4) . . ?
Fe1 Ce2 K2 53.32(10) . . ?
O21 Ce2 K3 104.4(4) . . ?
O56 Ce2 K3 47.8(4) . . ?
O80 Ce2 K3 95.1(4) . . ?
O38 Ce2 K3 177.1(4) . . ?
O94 Ce2 K3 116.7(4) . . ?
OW3 Ce2 K3 39.5(5) . . ?
OW4 Ce2 K3 47.5(4) . . ?
O2 Ce2 K3 114.6(4) . . ?
Fe1 Ce2 K3 146.67(16) . . ?
K2 Ce2 K3 129.72(16) . . ?
O75 Ce3 O110 71.9(6) . . ?
O75 Ce3 O63 81.7(6) . . ?
O110 Ce3 O63 126.6(6) . . ?
O75 Ce3 O73 128.8(5) . . ?
O110 Ce3 O73 86.7(6) . . ?
O63 Ce3 O73 74.8(6) . . ?
O75 Ce3 O5 152.9(6) . . ?
O110 Ce3 O5 134.6(6) . . ?
O63 Ce3 O5 83.4(5) . . ?
O73 Ce3 O5 67.7(5) . . ?
O75 Ce3 O47 141.4(5) . . ?
O110 Ce3 O47 73.6(6) . . ?
O63 Ce3 O47 134.0(5) . . ?
O73 Ce3 O47 65.0(5) . . ?
O5 Ce3 O47 61.8(5) . . ?
O75 Ce3 OW5 77.9(6) . . ?
O110 Ce3 OW5 139.5(7) . . ?
O63 Ce3 OW5 73.2(6) . . ?
O73 Ce3 OW5 133.8(6) . . ?
O5 Ce3 OW5 76.2(6) . . ?
O47 Ce3 OW5 120.8(6) . . ?
O75 Ce3 OW6 80.0(6) . . ?
O110 Ce3 OW6 79.7(6) . . ?
O63 Ce3 OW6 140.4(6) . . ?
O73 Ce3 OW6 142.2(6) . . ?
O5 Ce3 OW6 97.7(6) . . ?
O47 Ce3 OW6 77.3(5) . . ?
OW5 Ce3 OW6 68.8(6) . . ?
O75 Ce3 Fe2 164.2(4) . . ?
O110 Ce3 Fe2 98.7(4) . . ?
O63 Ce3 Fe2 94.5(4) . . ?
O73 Ce3 Fe2 36.1(4) . . ?
O5 Ce3 Fe2 39.7(4) . . ?
O47 Ce3 Fe2 39.5(3) . . ?
OW5 Ce3 Fe2 115.9(5) . . ?
OW6 Ce3 Fe2 111.5(4) . . ?
O75 Ce3 K4 48.6(4) . . ?
O110 Ce3 K4 91.1(5) . . ?
O63 Ce3 K4 105.2(4) . . ?
O73 Ce3 K4 177.1(4) . . ?
O5 Ce3 K4 115.2(4) . . ?
O47 Ce3 K4 116.1(4) . . ?
OW5 Ce3 K4 48.4(5) . . ?
OW6 Ce3 K4 38.8(5) . . ?
Fe2 Ce3 K4 146.38(16) . . ?
O75 Ce3 K2 117.6(4) . . ?
O110 Ce3 K2 46.4(4) . . ?
O63 Ce3 K2 124.2(4) . . ?
O73 Ce3 K2 51.8(4) . . ?
O5 Ce3 K2 89.5(4) . . ?
O47 Ce3 K2 36.1(4) . . ?
OW5 Ce3 K2 156.5(5) . . ?
OW6 Ce3 K2 95.3(5) . . ?
Fe2 Ce3 K2 52.43(10) . . ?
K4 Ce3 K2 127.23(18) . . ?
O38 Fe1 O32 104.1(7) . . ?
O38 Fe1 O60 99.4(7) . . ?
O32 Fe1 O60 90.2(7) . . ?
O38 Fe1 O2 91.7(7) . . ?
O32 Fe1 O2 90.2(7) . . ?
O60 Fe1 O2 168.4(7) . . ?
O38 Fe1 O94 85.1(7) . . ?
O32 Fe1 O94 166.9(7) . . ?
O60 Fe1 O94 97.6(7) . . ?
O2 Fe1 O94 80.0(6) . . ?
O38 Fe1 O101 158.3(7) . . ?
O32 Fe1 O101 94.4(6) . . ?
O60 Fe1 O101 91.6(7) . . ?
O2 Fe1 O101 76.8(6) . . ?
O94 Fe1 O101 74.9(6) . . ?
O38 Fe1 Ce2 49.8(5) . . ?
O32 Fe1 Ce2 127.2(5) . . ?
O60 Fe1 Ce2 133.2(5) . . ?
O2 Fe1 Ce2 53.5(4) . . ?
O94 Fe1 Ce2 52.5(5) . . ?
O101 Fe1 Ce2 109.6(4) . . ?
O38 Fe1 K2 67.9(5) . . ?
O32 Fe1 K2 139.5(5) . . ?
O60 Fe1 K2 54.5(5) . . ?
O2 Fe1 K2 128.5(5) . . ?
O94 Fe1 K2 52.6(5) . . ?
O101 Fe1 K2 104.8(4) . . ?
Ce2 Fe1 K2 79.43(13) . . ?
O1 Fe2 O46 91.3(7) . . ?
O1 Fe2 O73 102.2(7) . . ?
O46 Fe2 O73 101.6(7) . . ?
O1 Fe2 O47 167.4(7) . . ?
O46 Fe2 O47 96.9(7) . . ?
O73 Fe2 O47 85.7(6) . . ?
O1 Fe2 O5 91.7(7) . . ?
O46 Fe2 O5 168.3(7) . . ?
O73 Fe2 O5 88.9(7) . . ?
O47 Fe2 O5 78.5(6) . . ?
O1 Fe2 O42 95.0(7) . . ?
O46 Fe2 O42 90.6(7) . . ?
O73 Fe2 O42 158.6(7) . . ?
O47 Fe2 O42 75.3(6) . . ?
O5 Fe2 O42 77.9(7) . . ?
O1 Fe2 Ce3 126.5(5) . . ?
O46 Fe2 Ce3 133.2(5) . . ?
O73 Fe2 Ce3 49.6(5) . . ?
O47 Fe2 Ce3 52.1(4) . . ?
O5 Fe2 Ce3 51.4(5) . . ?
O42 Fe2 Ce3 109.5(5) . . ?
O1 Fe2 K2 139.9(5) . . ?
O46 Fe2 K2 53.2(5) . . ?
O73 Fe2 K2 72.3(5) . . ?
O47 Fe2 K2 51.8(5) . . ?
O5 Fe2 K2 127.1(5) . . ?
O42 Fe2 K2 102.3(5) . . ?
Ce3 Fe2 K2 80.94(13) . . ?
O49 Fe3 O27 106.1(7) . . ?
O49 Fe3 O30 90.9(7) . . ?
O27 Fe3 O30 99.0(7) . . ?
O49 Fe3 O86 93.2(7) . . ?
O27 Fe3 O86 91.8(7) . . ?
O30 Fe3 O86 166.9(8) . . ?
O49 Fe3 O62 167.6(7) . . ?
O27 Fe3 O62 84.3(7) . . ?
O30 Fe3 O62 94.2(7) . . ?
O86 Fe3 O62 79.5(7) . . ?
O49 Fe3 O25 94.1(7) . . ?
O27 Fe3 O25 157.7(7) . . ?
O30 Fe3 O25 89.9(7) . . ?
O86 Fe3 O25 77.5(7) . . ?
O62 Fe3 O25 74.6(7) . . ?
O49 Fe3 Ce1 131.6(5) . . ?
O27 Fe3 Ce1 49.6(4) . . ?
O30 Fe3 Ce1 129.2(5) . . ?
O86 Fe3 Ce1 54.4(6) . . ?
O62 Fe3 Ce1 50.9(5) . . ?
O25 Fe3 Ce1 109.5(4) . . ?
O49 Fe3 K2 138.5(5) . . ?
O27 Fe3 K2 71.3(5) . . ?
O30 Fe3 K2 50.6(5) . . ?
O86 Fe3 K2 127.9(6) . . ?
O62 Fe3 K2 50.8(5) . . ?
O25 Fe3 K2 99.8(5) . . ?
Ce1 Fe3 K2 79.52(13) . . ?
W17 O1 Fe2 144.3(9) . . ?
W14 O2 Fe1 116.8(9) . . ?
W14 O2 Ce2 127.4(8) . . ?
Fe1 O2 Ce2 86.9(6) . . ?
W27 O3 W8 153.6(10) . . ?
As3 O4 W29 124.4(8) . . ?
As3 O4 W27 126.5(7) . . ?
W29 O4 W27 90.8(5) . . ?
As3 O4 W18 123.2(8) . . ?
W29 O4 W18 90.7(5) . . ?
W27 O4 W18 90.8(5) . . ?
W1 O5 Fe2 115.5(8) . . ?
W1 O5 Ce3 128.4(8) . . ?
Fe2 O5 Ce3 88.9(6) . . ?
W1 O5 Na11 113.0(9) . . ?
Fe2 O5 Na11 98.2(8) . . ?
Ce3 O5 Na11 106.9(7) . . ?
W24 O6 Na9 112.3(9) . 2_567 ?
W14 O7 Na9 155.8(10) . . ?
W11 O8 Na6 142.4(10) . . ?
W11 O8 Na10 121.4(10) . . ?
Na6 O8 Na10 83.8(8) . . ?
W20 O13 W23 121.3(9) . . ?
W4 O15 Ce1 159.2(10) . . ?
W4 O15 K2 97.9(7) . . ?
Ce1 O15 K2 102.4(6) . . ?
W5 O16 W11 125.6(9) . . ?
W1 O18 W4 124.2(9) . . ?
W1 O18 K3 107.4(7) . 2_667 ?
W4 O18 K3 103.8(6) . 2_667 ?
W23 O19 W15 149.0(9) . . ?
W15 O20 W5 156.4(11) . . ?
W13 O21 Ce2 131.2(9) . . ?
As1 O22 W15 122.5(8) . . ?
As1 O22 W21 122.3(8) . . ?
W15 O22 W21 94.5(6) . . ?
As1 O22 W28 124.8(9) . . ?
W15 O22 W28 91.5(6) . . ?
W21 O22 W28 92.7(6) . . ?
W7 O23 K1 134.3(8) . . ?
W3 O24 W17 124.1(9) . . ?
As3 O25 Fe3 120.3(8) . . ?
As3 O25 W7 123.8(9) . . ?
Fe3 O25 W7 96.1(6) . . ?
As3 O25 W8 125.2(9) . . ?
Fe3 O25 W8 91.7(6) . . ?
W7 O25 W8 91.3(5) . . ?
W17 O26 W2 149.5(10) . . ?
W2 O27 Fe3 136.2(8) . . ?
W2 O27 Ce1 129.7(8) . . ?
Fe3 O27 Ce1 93.7(6) . . ?
W20 O28 W6 125.7(9) . . ?
W20 O29 W14 153.1(10) . . ?
W9 O30 Fe3 145.5(10) . . ?
W9 O30 K2 116.9(7) . . ?
Fe3 O30 K2 96.5(6) . . ?
W30 O31 W2 123.5(8) . . ?
W6 O32 Fe1 143.1(9) . . ?
W19 O33 W16 124.8(8) . . ?
W19 O33 Na7 99.6(7) . . ?
W16 O33 Na7 103.8(7) . . ?
W21 O34 W10 147.6(9) . . ?
W21 O34 K5 108.5(6) . 2_667 ?
W10 O34 K5 104.0(6) . 2_667 ?
As3 O35 W24 123.6(8) . . ?
As3 O35 W12 123.8(9) . . ?
W24 O35 W12 95.3(6) . . ?
As3 O35 W22 122.8(8) . . ?
W24 O35 W22 91.2(6) . . ?
W12 O35 W22 91.3(5) . . ?
W22 O36 W8 156.9(10) . . ?
W22 O36 K4 101.1(7) . 2_667 ?
W8 O36 K4 99.7(7) . 2_667 ?
W8 O37 W7 123.5(8) . . ?
W8 O37 K4 109.4(7) . 2_667 ?
W7 O37 K4 103.5(7) . 2_667 ?
W9 O38 Fe1 135.2(9) . . ?
W9 O38 Ce2 130.6(8) . . ?
Fe1 O38 Ce2 94.1(7) . . ?
W9 O38 K2 94.8(6) . . ?
Fe1 O38 K2 79.9(6) . . ?
Ce2 O38 K2 95.4(5) . . ?
W16 O39 W4 147.7(10) . . ?
W16 O39 K3 105.9(7) . 2_667 ?
W4 O39 K3 106.2(7) . 2_667 ?
W24 O40 W29 150.6(11) . . ?
W26 O41 W1 155.5(10) . . ?
W26 O41 K3 101.4(6) . 2_667 ?
W1 O41 K3 101.3(7) . 2_667 ?
As2 O42 Fe2 120.7(9) . . ?
As2 O42 W4 124.2(9) . . ?
Fe2 O42 W4 96.1(7) . . ?
As2 O42 W1 123.8(9) . . ?
Fe2 O42 W1 92.9(6) . . ?
W4 O42 W1 90.9(6) . . ?
As2 O43 W3 123.2(8) . . ?
As2 O43 W17 122.1(9) . . ?
W3 O43 W17 92.3(6) . . ?
As2 O43 W25 125.8(9) . . ?
W3 O43 W25 92.0(6) . . ?
W17 O43 W25 92.2(6) . . ?
W19 O44 W30 155.9(10) . . ?
As2 O45 W30 123.3(9) . . ?
As2 O45 W2 122.8(8) . . ?
W30 O45 W2 92.0(6) . . ?
W2 O46 Fe2 147.2(10) . . ?
W2 O46 K2 117.9(8) . . ?
Fe2 O46 K2 94.2(6) . . ?
W4 O47 Fe2 114.7(8) . . ?
W4 O47 Ce3 134.2(8) . . ?
Fe2 O47 Ce3 88.4(5) . . ?
W4 O47 K2 107.0(7) . . ?
Fe2 O47 K2 92.5(6) . . ?
Ce3 O47 K2 111.0(5) . . ?
W26 O48 Na8 140.9(11) . . ?
W18 O49 Fe3 145.7(10) . . ?
W4 O50 K1 136.4(9) . . ?
As1 O51 W6 124.0(8) . . ?
As1 O51 W23 122.6(9) . . ?
W6 O51 W23 91.4(5) . . ?
As1 O51 W20 127.1(9) . . ?
W6 O51 W20 91.1(6) . . ?
W23 O51 W20 90.4(5) . . ?
W3 O53 W30 156.2(9) . . ?
W24 O54 W13 155.0(11) . . ?
W14 O55 W10 125.4(8) . . ?
W14 O55 K5 108.9(7) . 2_667 ?
W10 O55 K5 105.0(7) . 2_667 ?
W12 O56 Ce2 151.5(9) . . ?
W12 O56 K3 93.9(6) . . ?
Ce2 O56 K3 99.5(6) . . ?
W6 O57 W11 150.7(10) . . ?
W22 O58 W27 150.4(10) . . ?
As3 O59 W13 124.7(8) . . ?
As3 O59 W9 119.6(8) . . ?
W13 O59 W9 93.4(5) . . ?
W11 O60 Fe1 149.0(10) . . ?
W11 O60 K2 118.1(8) . . ?
Fe1 O60 K2 92.0(6) . . ?
As2 O61 W19 122.8(8) . . ?
As2 O61 W16 122.2(8) . . ?
W19 O61 W16 95.0(5) . . ?
As2 O61 W26 124.8(8) . . ?
W19 O61 W26 91.2(6) . . ?
W16 O61 W26 92.2(5) . . ?
W7 O62 Fe3 115.3(8) . . ?
W7 O62 Ce1 134.1(8) . . ?
Fe3 O62 Ce1 88.7(6) . . ?
W7 O62 K2 106.1(7) . . ?
Fe3 O62 K2 93.3(6) . . ?
Ce1 O62 K2 111.1(6) . . ?
W5 O63 Ce3 131.7(9) . . ?
W23 O64 W6 122.9(8) . . ?
W28 O67 W21 125.4(8) . . ?
W28 O67 K5 100.8(7) . 2_667 ?
W21 O67 K5 100.7(6) . 2_667 ?
W25 O68 W17 123.7(9) . . ?
W25 O71 W1 155.1(9) . . ?
W21 O72 K4 114.5(8) . . ?
W11 O73 Fe2 135.8(9) . . ?
W11 O73 Ce3 129.4(8) . . ?
Fe2 O73 Ce3 94.3(6) . . ?
W16 O74 K5 114.6(9) . . ?
W16 O74 Na9 125.1(10) . 2_667 ?
K5 O74 Na9 110.1(7) . 2_667 ?
W21 O75 Ce3 156.2(10) . . ?
W21 O75 K4 91.1(6) . . ?
Ce3 O75 K4 99.5(5) . . ?
W25 O76 W3 122.7(10) . . ?
W22 O77 W12 125.9(9) . . ?
W22 O77 Na13 130.8(14) . 2_667 ?
W12 O77 Na13 102.4(13) . 2_667 ?
W22 O77 K4 105.6(7) . 2_667 ?
W12 O77 K4 98.9(7) . 2_667 ?
Na13 O77 K4 71.7(12) 2_667 2_667 ?
W27 O79 W29 124.0(9) . . ?
W7 O80 Ce2 159.3(10) . . ?
W7 O80 K2 97.8(7) . . ?
Ce2 O80 K2 102.4(6) . . ?
W12 O81 W7 149.3(9) . . ?
W12 O81 K4 106.0(7) . 2_667 ?
W7 O81 K4 104.7(7) . 2_667 ?
W26 O82 W16 123.7(8) . . ?
W26 O82 K3 103.4(7) . 2_667 ?
W16 O82 K3 99.0(6) . 2_667 ?
W19 O83 W26 124.5(10) . . ?
W12 O84 K3 112.6(8) . . ?
W13 O85 Na8 120.1(10) . 1_455 ?
W8 O86 Fe3 117.1(10) . . ?
W8 O86 Ce1 127.1(8) . . ?
Fe3 O86 Ce1 87.7(7) . . ?
W15 O87 W21 123.8(9) . . ?
W15 O87 Na15 103.6(9) . . ?
W21 O87 Na15 104.0(9) . . ?
W16 O88 Ce1 154.7(9) . . ?
W10 O89 K1 134.5(9) . . ?
W17 O91 Na10 133.8(11) . . ?
W2 O93 Na6 142.1(10) . . ?
W10 O94 Fe1 116.2(8) . . ?
W10 O94 Ce2 133.8(8) . . ?
Fe1 O94 Ce2 87.2(6) . . ?
W10 O94 K2 111.3(7) . . ?
Fe1 O94 K2 91.1(6) . . ?
Ce2 O94 K2 107.2(6) . . ?
W6 O95 Na12 125.9(9) . . ?
W6 O95 Na10 130.8(10) . 2_566 ?
Na12 O95 Na10 96.1(9) . 2_566 ?
W13 O97 W9 123.6(8) . . ?
W20 O98 W28 153.8(10) . . ?
W24 O99 W22 124.8(10) . . ?
W29 O100 W18 123.7(9) . . ?
As1 O101 Fe1 119.1(8) . . ?
As1 O101 W10 124.5(8) . . ?
Fe1 O101 W10 94.5(6) . . ?
As1 O101 W14 126.6(8) . . ?
Fe1 O101 W14 92.2(6) . . ?
W10 O101 W14 91.1(5) . . ?
W15 O102 W28 123.1(9) . . ?
W15 O102 Na7 118.0(8) . 1_565 ?
W28 O102 Na7 117.8(8) . 1_565 ?
W30 O103 Ce1 132.9(9) . . ?
W19 O104 W3 149.3(10) . . ?
W29 O105 W13 159.2(10) . . ?
W18 O106 W9 148.0(9) . . ?
W9 O107 Na6 138.0(9) . . ?
W9 O107 Na12 114.1(10) . . ?
Na6 O107 Na12 92.0(8) . . ?
W18 O108 W27 125.9(10) . . ?
W25 O109 W26 152.0(10) . . ?
W10 O110 Ce3 161.4(10) . . ?
W10 O110 K2 96.2(7) . . ?
Ce3 O110 K2 101.6(6) . . ?
W28 O111 W14 156.3(11) . . ?
W28 O111 K5 102.5(8) . 2_667 ?
W14 O111 K5 99.0(7) . 2_667 ?
W23 O112 W5 155.6(9) . . ?
W24 O113 W12 125.1(9) . . ?
W24 O113 Na14 117.8(12) . . ?
W12 O113 Na14 109.3(11) . . ?
As1 O114 W5 123.5(9) . . ?
As1 O114 W11 123.2(10) . . ?
W5 O114 W11 92.6(6) . . ?
Ce1 OW1 Na7 99.9(7) . . ?
Ce1 OW2 K5 111.1(7) . . ?
Ce2 OW3 K3 106.2(7) . . ?
Ce2 OW4 K3 96.5(5) . . ?
Ce3 OW5 Na13 155.7(14) . . ?
Ce3 OW5 Na15 102.2(10) . . ?
Na13 OW5 Na15 94.3(14) . . ?
Ce3 OW5 K4 96.1(7) . . ?
Na13 OW5 K4 69.2(12) . . ?
Na15 OW5 K4 79.4(8) . . ?
Ce3 OW6 K4 107.0(7) . . ?
O50 K1 O50 180.000(5) 2_667 . ?
O50 K1 O89 71.7(5) 2_667 . ?
O50 K1 O89 108.3(5) . . ?
O50 K1 O89 108.3(5) 2_667 2_667 ?
O50 K1 O89 71.7(5) . 2_667 ?
O89 K1 O89 180.000(7) . 2_667 ?
O50 K1 O23 74.7(5) 2_667 . ?
O50 K1 O23 105.3(5) . . ?
O89 K1 O23 110.1(5) . . ?
O89 K1 O23 69.9(5) 2_667 . ?
O50 K1 O23 105.3(5) 2_667 2_667 ?
O50 K1 O23 74.7(5) . 2_667 ?
O89 K1 O23 69.9(5) . 2_667 ?
O89 K1 O23 110.1(5) 2_667 2_667 ?
O23 K1 O23 180.000(2) . 2_667 ?
O50 K1 W10 85.5(3) 2_667 . ?
O50 K1 W10 94.5(3) . . ?
O89 K1 W10 17.5(4) . . ?
O89 K1 W10 162.5(4) 2_667 . ?
O23 K1 W10 104.8(3) . . ?
O23 K1 W10 75.2(3) 2_667 . ?
O50 K1 W10 94.5(3) 2_667 2_667 ?
O50 K1 W10 85.5(3) . 2_667 ?
O89 K1 W10 162.5(4) . 2_667 ?
O89 K1 W10 17.5(4) 2_667 2_667 ?
O23 K1 W10 75.2(3) . 2_667 ?
O23 K1 W10 104.8(3) 2_667 2_667 ?
W10 K1 W10 180.0 . 2_667 ?
O50 K1 W4 16.8(4) 2_667 2_667 ?
O50 K1 W4 163.2(4) . 2_667 ?
O89 K1 W4 76.6(4) . 2_667 ?
O89 K1 W4 103.4(4) 2_667 2_667 ?
O23 K1 W4 87.4(4) . 2_667 ?
O23 K1 W4 92.6(4) 2_667 2_667 ?
W10 K1 W4 92.80(2) . 2_667 ?
W10 K1 W4 87.20(2) 2_667 2_667 ?
O50 K1 W4 163.2(4) 2_667 . ?
O50 K1 W4 16.8(4) . . ?
O89 K1 W4 103.4(4) . . ?
O89 K1 W4 76.6(4) 2_667 . ?
O23 K1 W4 92.6(4) . . ?
O23 K1 W4 87.4(4) 2_667 . ?
W10 K1 W4 87.20(2) . . ?
W10 K1 W4 92.80(2) 2_667 . ?
W4 K1 W4 180.0 2_667 . ?
O50 K1 K2 111.6(4) 2_667 . ?
O50 K1 K2 68.4(4) . . ?
O89 K1 K2 70.2(4) . . ?
O89 K1 K2 109.8(4) 2_667 . ?
O23 K1 K2 68.4(4) . . ?
O23 K1 K2 111.6(4) 2_667 . ?
W10 K1 K2 53.74(8) . . ?
W10 K1 K2 126.26(8) 2_667 . ?
W4 K1 K2 127.57(8) 2_667 . ?
W4 K1 K2 52.43(8) . . ?
O50 K1 K2 68.4(4) 2_667 2_667 ?
O50 K1 K2 111.6(4) . 2_667 ?
O89 K1 K2 109.8(4) . 2_667 ?
O89 K1 K2 70.2(4) 2_667 2_667 ?
O23 K1 K2 111.6(4) . 2_667 ?
O23 K1 K2 68.4(4) 2_667 2_667 ?
W10 K1 K2 126.26(8) . 2_667 ?
W10 K1 K2 53.74(8) 2_667 2_667 ?
W4 K1 K2 52.43(8) 2_667 2_667 ?
W4 K1 K2 127.57(8) . 2_667 ?
K2 K1 K2 180.000(1) . 2_667 ?
O62 K2 O30 64.8(5) . . ?
O62 K2 O47 111.8(5) . . ?
O30 K2 O47 148.9(5) . . ?
O62 K2 O94 114.6(5) . . ?
O30 K2 O94 99.7(5) . . ?
O47 K2 O94 108.9(5) . . ?
O62 K2 O46 95.7(5) . . ?
O30 K2 O46 85.2(5) . . ?
O47 K2 O46 64.0(5) . . ?
O94 K2 O46 148.6(5) . . ?
O62 K2 O60 150.4(6) . . ?
O30 K2 O60 85.9(5) . . ?
O47 K2 O60 95.2(5) . . ?
O94 K2 O60 64.7(5) . . ?
O46 K2 O60 84.9(5) . . ?
O62 K2 O80 54.4(5) . . ?
O30 K2 O80 68.5(5) . . ?
O47 K2 O80 137.0(5) . . ?
O94 K2 O80 60.7(5) . . ?
O46 K2 O80 146.2(5) . . ?
O60 K2 O80 112.9(5) . . ?
O62 K2 O15 58.9(5) . . ?
O30 K2 O15 112.0(5) . . ?
O47 K2 O15 53.2(5) . . ?
O94 K2 O15 136.1(5) . . ?
O46 K2 O15 66.5(5) . . ?
O60 K2 O15 143.8(5) . . ?
O80 K2 O15 103.1(5) . . ?
O62 K2 O110 138.5(5) . . ?
O30 K2 O110 145.7(5) . . ?
O47 K2 O110 58.2(5) . . ?
O94 K2 O110 51.1(5) . . ?
O46 K2 O110 110.6(5) . . ?
O60 K2 O110 66.4(5) . . ?
O80 K2 O110 103.0(5) . . ?
O15 K2 O110 102.3(5) . . ?
O62 K2 O38 98.9(5) . . ?
O30 K2 O38 50.0(5) . . ?
O47 K2 O38 149.1(5) . . ?
O94 K2 O38 51.6(5) . . ?
O46 K2 O38 118.0(5) . . ?
O60 K2 O38 56.1(5) . . ?
O80 K2 O38 60.3(4) . . ?
O15 K2 O38 157.7(5) . . ?
O110 K2 O38 96.3(5) . . ?
O62 K2 Fe1 129.1(4) . . ?
O30 K2 Fe1 79.4(4) . . ?
O47 K2 Fe1 117.3(4) . . ?
O94 K2 Fe1 36.3(3) . . ?
O46 K2 Fe1 116.8(4) . . ?
O60 K2 Fe1 33.5(4) . . ?
O80 K2 Fe1 80.1(3) . . ?
O15 K2 Fe1 168.6(4) . . ?
O110 K2 Fe1 66.3(3) . . ?
O38 K2 Fe1 32.1(3) . . ?
O62 K2 Fe2 117.8(4) . . ?
O30 K2 Fe2 115.9(4) . . ?
O47 K2 Fe2 35.7(3) . . ?
O94 K2 Fe2 125.3(4) . . ?
O46 K2 Fe2 32.7(4) . . ?
O60 K2 Fe2 77.3(4) . . ?
O80 K2 Fe2 169.6(4) . . ?
O15 K2 Fe2 66.6(3) . . ?
O110 K2 Fe2 78.6(4) . . ?
O38 K2 Fe2 130.1(3) . . ?
Fe1 K2 Fe2 109.72(19) . . ?
O84 K3 OW3 96.7(6) . . ?
O84 K3 OW9 135.4(8) . . ?
OW3 K3 OW9 105.8(7) . . ?
O84 K3 O18 71.9(5) . 2_667 ?
OW3 K3 O18 89.9(6) . 2_667 ?
OW9 K3 O18 144.0(7) . 2_667 ?
O84 K3 O39 121.0(6) . 2_667 ?
OW3 K3 O39 65.8(5) . 2_667 ?
OW9 K3 O39 103.4(7) . 2_667 ?
O18 K3 O39 53.4(5) 2_667 2_667 ?
O84 K3 O82 153.4(6) . 2_667 ?
OW3 K3 O82 103.0(6) . 2_667 ?
OW9 K3 O82 55.1(6) . 2_667 ?
O18 K3 O82 90.3(5) 2_667 2_667 ?
O39 K3 O82 54.6(5) 2_667 2_667 ?
O84 K3 O41 100.9(5) . 2_667 ?
OW3 K3 O41 128.6(6) . 2_667 ?
OW9 K3 O41 94.4(7) . 2_667 ?
O18 K3 O41 52.1(5) 2_667 2_667 ?
O39 K3 O41 63.7(5) 2_667 2_667 ?
O82 K3 O41 52.6(5) 2_667 2_667 ?
O84 K3 OW15 67.0(7) . 2_667 ?
OW3 K3 OW15 163.2(8) . 2_667 ?
OW9 K3 OW15 84.5(8) . 2_667 ?
O18 K3 OW15 89.1(7) 2_667 2_667 ?
O39 K3 OW15 125.5(8) 2_667 2_667 ?
O82 K3 OW15 93.8(7) 2_667 2_667 ?
O41 K3 OW15 62.0(7) 2_667 2_667 ?
O84 K3 OW4 106.7(5) . . ?
OW3 K3 OW4 55.8(5) . . ?
OW9 K3 OW4 60.3(6) . . ?
O18 K3 OW4 145.6(6) 2_667 . ?
O39 K3 OW4 106.7(5) 2_667 . ?
O82 K3 OW4 99.2(5) 2_667 . ?
O41 K3 OW4 151.3(6) 2_667 . ?
OW15 K3 OW4 122.8(7) 2_667 . ?
O84 K3 O56 51.1(5) . . ?
OW3 K3 O56 61.8(5) . . ?
OW9 K3 O56 108.0(6) . . ?
O18 K3 O56 107.9(5) 2_667 . ?
O39 K3 O56 124.2(6) 2_667 . ?
O82 K3 O56 155.4(5) 2_667 . ?
O41 K3 O56 151.9(5) 2_667 . ?
OW15 K3 O56 102.6(7) 2_667 . ?
OW4 K3 O56 56.6(4) . . ?
O84 K3 W12 24.1(4) . . ?
OW3 K3 W12 80.4(4) . . ?
OW9 K3 W12 124.5(6) . . ?
O18 K3 W12 89.5(4) 2_667 . ?
O39 K3 W12 127.5(4) 2_667 . ?
O82 K3 W12 176.7(5) 2_667 . ?
O41 K3 W12 125.1(4) 2_667 . ?
OW15 K3 W12 82.9(6) 2_667 . ?
OW4 K3 W12 82.9(4) . . ?
O56 K3 W12 27.0(3) . . ?
O84 K3 W26 126.3(5) . 2_667 ?
OW3 K3 W26 126.5(5) . 2_667 ?
OW9 K3 W26 67.1(5) . 2_667 ?
O18 K3 W26 77.4(4) 2_667 2_667 ?
O39 K3 W26 65.1(4) 2_667 2_667 ?
O82 K3 W26 27.6(3) 2_667 2_667 ?
O41 K3 W26 28.6(3) 2_667 2_667 ?
OW15 K3 W26 69.5(6) 2_667 2_667 ?
OW4 K3 W26 122.9(4) . 2_667 ?
O56 K3 W26 170.8(5) . 2_667 ?
W12 K3 W26 149.4(3) . 2_667 ?
O72 K4 OW6 98.6(7) . . ?
O72 K4 O37 75.5(5) . 2_667 ?
OW6 K4 O37 92.6(6) . 2_667 ?
O72 K4 O81 124.4(7) . 2_667 ?
OW6 K4 O81 66.9(6) . 2_667 ?
O37 K4 O81 53.4(5) 2_667 2_667 ?
O72 K4 O77 155.2(7) . 2_667 ?
OW6 K4 O77 101.1(6) . 2_667 ?
O37 K4 O77 88.6(5) 2_667 2_667 ?
O81 K4 O77 52.7(5) 2_667 2_667 ?
O72 K4 O36 104.5(6) . 2_667 ?
OW6 K4 O36 129.0(6) . 2_667 ?
O37 K4 O36 52.1(5) 2_667 2_667 ?
O81 K4 O36 62.5(5) 2_667 2_667 ?
O77 K4 O36 51.0(5) 2_667 2_667 ?
O72 K4 OW5 104.8(6) . . ?
OW6 K4 OW5 55.5(6) . . ?
O37 K4 OW5 148.1(7) 2_667 . ?
O81 K4 OW5 107.7(6) 2_667 . ?
O77 K4 OW5 98.7(6) 2_667 . ?
O36 K4 OW5 148.8(6) 2_667 . ?
O72 K4 O75 51.2(5) . . ?
OW6 K4 O75 60.9(5) . . ?
O37 K4 O75 110.2(6) 2_667 . ?
O81 K4 O75 124.3(6) 2_667 . ?
O77 K4 O75 153.5(6) 2_667 . ?
O36 K4 O75 155.5(6) 2_667 . ?
OW5 K4 O75 55.5(5) . . ?
O72 K4 Na13 142.7(10) . . ?
OW6 K4 Na13 86.2(11) . . ?
O37 K4 Na13 141.5(10) 2_667 . ?
O81 K4 Na13 91.6(10) 2_667 . ?
O77 K4 Na13 54.2(9) 2_667 . ?
O36 K4 Na13 100.5(10) 2_667 . ?
OW5 K4 Na13 48.6(10) . . ?
O75 K4 Na13 102.7(10) . . ?
O72 K4 W21 23.8(4) . . ?
OW6 K4 W21 80.8(5) . . ?
O37 K4 W21 92.0(4) 2_667 . ?
O81 K4 W21 129.0(5) 2_667 . ?
O77 K4 W21 178.0(5) 2_667 . ?
O36 K4 W21 128.3(5) 2_667 . ?
OW5 K4 W21 81.7(4) . . ?
O75 K4 W21 27.4(3) . . ?
Na13 K4 W21 125.5(9) . . ?
O72 K4 W12 151.8(5) . 2_667 ?
OW6 K4 W12 72.4(4) . 2_667 ?
O37 K4 W12 78.2(4) 2_667 2_667 ?
O81 K4 W12 27.3(4) 2_667 2_667 ?
O77 K4 W12 31.2(3) 2_667 2_667 ?
O36 K4 W12 65.8(4) 2_667 2_667 ?
OW5 K4 W12 92.1(4) . 2_667 ?
O75 K4 W12 132.6(4) . 2_667 ?
Na13 K4 W12 64.8(9) . 2_667 ?
W21 K4 W12 150.8(3) . 2_667 ?
O72 K4 W22 128.8(5) . 2_667 ?
OW6 K4 W22 124.8(5) . 2_667 ?
O37 K4 W22 76.6(4) 2_667 2_667 ?
O81 K4 W22 63.5(4) 2_667 2_667 ?
O77 K4 W22 26.8(3) 2_667 2_667 ?
O36 K4 W22 27.7(3) 2_667 2_667 ?
OW5 K4 W22 121.1(5) . 2_667 ?
O75 K4 W22 171.6(5) . 2_667 ?
Na13 K4 W22 72.8(9) . 2_667 ?
W21 K4 W22 151.8(3) . 2_667 ?
W12 K4 W22 52.45(15) 2_667 2_667 ?
OW27 K5 O74 87.3(12) . . ?
OW27 K5 OW2 131.6(12) . . ?
O74 K5 OW2 96.3(6) . . ?
OW27 K5 O55 134.4(12) . 2_667 ?
O74 K5 O55 76.1(6) . 2_667 ?
OW2 K5 O55 92.8(6) . 2_667 ?
OW27 K5 O34 142.7(12) . 2_667 ?
O74 K5 O34 125.0(6) . 2_667 ?
OW2 K5 O34 68.9(5) . 2_667 ?
O55 K5 O34 53.5(5) 2_667 2_667 ?
OW27 K5 O111 93.1(11) . 2_667 ?
O74 K5 O111 104.5(6) . 2_667 ?
OW2 K5 O111 131.7(6) . 2_667 ?
O55 K5 O111 52.5(5) 2_667 2_667 ?
O34 K5 O111 63.3(5) 2_667 2_667 ?
OW27 K5 O67 90.9(11) . 2_667 ?
O74 K5 O67 156.8(6) . 2_667 ?
OW2 K5 O67 102.1(6) . 2_667 ?
O55 K5 O67 88.9(5) 2_667 2_667 ?
O34 K5 O67 51.9(5) 2_667 2_667 ?
O111 K5 O67 52.5(5) 2_667 2_667 ?
OW27 K5 OW18 69.6(13) . . ?
O74 K5 OW18 144.0(8) . . ?
OW2 K5 OW18 80.6(7) . . ?
O55 K5 OW18 139.6(7) 2_667 . ?
O34 K5 OW18 87.6(7) 2_667 . ?
O111 K5 OW18 104.0(7) 2_667 . ?
O67 K5 OW18 54.5(6) 2_667 . ?
OW27 K5 W14 109.2(11) . 2_667 ?
O74 K5 W14 79.7(5) . 2_667 ?
OW2 K5 W14 118.9(5) . 2_667 ?
O55 K5 W14 26.6(3) 2_667 2_667 ?
O34 K5 W14 65.3(4) 2_667 2_667 ?
O111 K5 W14 30.3(4) 2_667 2_667 ?
O67 K5 W14 79.1(4) 2_667 2_667 ?
OW18 K5 W14 133.2(6) . 2_667 ?
OW27 K5 W16 87.5(11) . . ?
O74 K5 W16 23.5(4) . . ?
OW2 K5 W16 78.7(4) . . ?
O55 K5 W16 92.5(4) 2_667 . ?
O34 K5 W16 129.8(4) 2_667 . ?
O111 K5 W16 128.0(5) 2_667 . ?
O67 K5 W16 178.3(5) 2_667 . ?
OW18 K5 W16 124.4(6) . . ?
W14 K5 W16 101.8(3) 2_667 . ?
OW27 K5 W28 81.8(10) . 2_667 ?
O74 K5 W28 128.9(5) . 2_667 ?
OW2 K5 W28 127.6(5) . 2_667 ?
O55 K5 W28 76.8(4) 2_667 2_667 ?
O34 K5 W28 63.8(3) 2_667 2_667 ?
O111 K5 W28 27.9(4) 2_667 2_667 ?
O67 K5 W28 28.3(3) 2_667 2_667 ?
OW18 K5 W28 76.2(5) . 2_667 ?
W14 K5 W28 57.97(15) 2_667 2_667 ?
W16 K5 W28 151.5(3) . 2_667 ?
OW27 K5 W10 160.3(11) . 2_667 ?
O74 K5 W10 95.8(5) . 2_667 ?
OW2 K5 W10 67.6(4) . 2_667 ?
O55 K5 W10 30.4(3) 2_667 2_667 ?
O34 K5 W10 29.3(3) 2_667 2_667 ?
O111 K5 W10 67.3(4) 2_667 2_667 ?
O67 K5 W10 78.7(4) 2_667 2_667 ?
OW18 K5 W10 115.4(6) . 2_667 ?
W14 K5 W10 52.65(15) 2_667 2_667 ?
W16 K5 W10 103.0(3) . 2_667 ?
W28 K5 W10 81.2(2) 2_667 2_667 ?
OW23 Na6 O93 93.8(10) . . ?
OW23 Na6 OW10 90.8(11) . . ?
O93 Na6 OW10 174.9(10) . . ?
OW23 Na6 O8 166.5(11) . . ?
O93 Na6 O8 93.0(7) . . ?
OW10 Na6 O8 82.0(8) . . ?
OW23 Na6 OW8 86.8(11) . . ?
O93 Na6 OW8 104.1(8) . . ?
OW10 Na6 OW8 78.3(9) . . ?
O8 Na6 OW8 102.8(9) . . ?
OW23 Na6 O107 79.4(10) . . ?
O93 Na6 O107 94.3(7) . . ?
OW10 Na6 O107 84.5(8) . . ?
O8 Na6 O107 88.4(7) . . ?
OW8 Na6 O107 157.8(9) . . ?
OW23 Na6 Na10 132.6(10) . . ?
O93 Na6 Na10 114.4(7) . . ?
OW10 Na6 Na10 63.4(8) . . ?
O8 Na6 Na10 53.5(6) . . ?
OW8 Na6 Na10 50.9(8) . . ?
O107 Na6 Na10 131.3(7) . . ?
OW23 Na6 Na12 57.9(9) . . ?
O93 Na6 Na12 131.0(7) . . ?
OW10 Na6 Na12 50.6(8) . . ?
O8 Na6 Na12 109.1(7) . . ?
OW8 Na6 Na12 112.2(8) . . ?
O107 Na6 Na12 45.5(5) . . ?
Na10 Na6 Na12 113.9(6) . . ?
OW12 Na7 OW27 131.5(14) . . ?
OW12 Na7 OW1 86.2(10) . . ?
OW27 Na7 OW1 85.3(12) . . ?
OW12 Na7 O33 133.0(9) . . ?
OW27 Na7 O33 93.1(12) . . ?
OW1 Na7 O33 115.7(7) . . ?
OW12 Na7 O102 69.2(8) . 1_545 ?
OW27 Na7 O102 71.2(11) . 1_545 ?
OW1 Na7 O102 114.2(7) . 1_545 ?
O33 Na7 O102 125.8(7) . 1_545 ?
OW12 Na7 K5 139.7(9) . . ?
OW27 Na7 K5 42.2(10) . . ?
OW1 Na7 K5 56.0(5) . . ?
O33 Na7 K5 81.4(5) . . ?
O102 Na7 K5 111.0(5) 1_545 . ?
OW7 Na8 OW21 92.4(13) . . ?
OW7 Na8 O48 77.1(9) . . ?
OW21 Na8 O48 169.5(14) . . ?
OW7 Na8 OW20 94.8(12) . . ?
OW21 Na8 OW20 96.3(14) . . ?
O48 Na8 OW20 86.0(12) . . ?
OW7 Na8 OW15 154.4(13) . . ?
OW21 Na8 OW15 101.5(14) . . ?
O48 Na8 OW15 87.7(12) . . ?
OW20 Na8 OW15 104.7(13) . . ?
OW7 Na8 O85 89.1(9) . 1_655 ?
OW21 Na8 O85 84.9(11) . 1_655 ?
O48 Na8 O85 93.6(9) . 1_655 ?
OW20 Na8 O85 175.8(13) . 1_655 ?
OW15 Na8 O85 71.1(10) . 1_655 ?
OW7 Na8 Na12 53.6(8) . 1_655 ?
OW21 Na8 Na12 43.7(10) . 1_655 ?
O48 Na8 Na12 127.2(9) . 1_655 ?
OW20 Na8 Na12 81.0(11) . 1_655 ?
OW15 Na8 Na12 145.1(12) . 1_655 ?
O85 Na8 Na12 102.5(8) 1_655 1_655 ?
O7 Na9 OW9 105.9(9) . . ?
O7 Na9 OW11 143.4(11) . . ?
OW9 Na9 OW11 101.3(10) . . ?
O7 Na9 O74 78.3(7) . 2_667 ?
OW9 Na9 O74 82.5(8) . 2_667 ?
OW11 Na9 O74 81.6(8) . 2_667 ?
O7 Na9 O6 67.2(7) . 2_567 ?
OW9 Na9 O6 71.6(8) . 2_567 ?
OW11 Na9 O6 146.5(10) . 2_567 ?
O74 Na9 O6 127.9(9) 2_667 2_567 ?
OW8 Na10 OW29 138.9(17) . 2_566 ?
OW8 Na10 OW13 77.6(17) . . ?
OW29 Na10 OW13 116(2) 2_566 . ?
OW8 Na10 O8 84.6(10) . . ?
OW29 Na10 O8 88.2(14) 2_566 . ?
OW13 Na10 O8 155.8(17) . . ?
OW8 Na10 O91 82.7(9) . . ?
OW29 Na10 O91 137.2(17) 2_566 . ?
OW13 Na10 O91 74.8(15) . . ?
O8 Na10 O91 86.9(8) . . ?
OW8 Na10 O95 81.2(9) . 2_566 ?
OW29 Na10 O95 65.2(14) 2_566 2_566 ?
OW13 Na10 O95 79.4(15) . 2_566 ?
O8 Na10 O95 114.1(10) . 2_566 ?
O91 Na10 O95 152.0(11) . 2_566 ?
OW8 Na10 Na6 43.0(7) . . ?
OW29 Na10 Na6 113.3(15) 2_566 . ?
OW13 Na10 Na6 120.4(17) . . ?
O8 Na10 Na6 42.8(5) . . ?
O91 Na10 Na6 90.7(8) . . ?
O95 Na10 Na6 93.0(8) 2_566 . ?
OW29 Na12 OW21 88.7(17) . 1_455 ?
OW29 Na12 O107 153.3(19) . . ?
OW21 Na12 O107 105.5(11) 1_455 . ?
OW29 Na12 OW10 80.6(17) . . ?
OW21 Na12 OW10 133.2(13) 1_455 . ?
O107 Na12 OW10 73.2(9) . . ?
OW29 Na12 O95 71.3(16) . . ?
OW21 Na12 O95 71.9(10) 1_455 . ?
O107 Na12 O95 91.5(9) . . ?
OW10 Na12 O95 61.5(8) . . ?
OW29 Na12 W9 175.8(17) . . ?
OW21 Na12 W9 89.3(9) 1_455 . ?
O107 Na12 W9 24.9(4) . . ?
OW10 Na12 W9 98.1(8) . . ?
O95 Na12 W9 104.5(7) . . ?
OW29 Na12 Na6 115.9(17) . . ?
OW21 Na12 Na6 144.8(11) 1_455 . ?
O107 Na12 Na6 42.4(5) . . ?
OW10 Na12 Na6 40.2(6) . . ?
O95 Na12 Na6 91.8(7) . . ?
W9 Na12 Na6 64.3(4) . . ?
OW29 Na12 Na8 87.8(16) . 1_455 ?
OW21 Na12 Na8 39.1(9) 1_455 1_455 ?
O107 Na12 Na8 117.6(9) . 1_455 ?
OW10 Na12 Na8 166.6(9) . 1_455 ?
O95 Na12 Na8 108.5(8) . 1_455 ?
W9 Na12 Na8 93.0(6) . 1_455 ?
Na6 Na12 Na8 153.2(7) . 1_455 ?
OW5 Na13 O77 111(2) . 2_667 ?
OW5 Na13 K4 62.2(12) . . ?
O77 Na13 K4 54.2(10) 2_667 . ?
OW5 Na13 Na14 139(2) . 2_667 ?
O77 Na13 Na14 71.4(13) 2_667 2_667 ?
K4 Na13 Na14 123.1(17) . 2_667 ?
OW16 Na14 O113 121.1(16) . . ?
OW16 Na14 OW15 102.5(16) . 2_667 ?
O113 Na14 OW15 100.4(16) . 2_667 ?
OW16 Na14 Na13 150.2(19) . 2_667 ?
O113 Na14 Na13 86.6(15) . 2_667 ?
OW15 Na14 Na13 80.8(15) 2_667 2_667 ?
OW14 Na15 OW5 112.8(13) . . ?
OW14 Na15 O87 114.0(12) . . ?
OW5 Na15 O87 113.0(12) . . ?
OW14 Na15 K4 163.3(12) . . ?
OW5 Na15 K4 54.5(7) . . ?
O87 Na15 K4 82.4(8) . . ?
C7 N1 C2 116(3) . . ?
C7 N1 C3 108(3) . . ?
C2 N1 C3 110(2) . . ?
C7 N1 C1 110(2) . . ?
C2 N1 C1 108(2) . . ?
C3 N1 C1 104(2) . . ?
C1 N2 C4 109(2) . . ?
C1 N2 C6 108(2) . . ?
C4 N2 C6 109(2) . . ?
C3 N3 C5 111(3) . . ?
C3 N3 C4 106(3) . . ?
C5 N3 C4 107(2) . . ?
C2 N4 C5 113(3) . . ?
C2 N4 C6 109(3) . . ?
C5 N4 C6 108(3) . . ?
N2 C1 N1 111(2) . . ?
N2 C1 H1A 109.4 . . ?
N1 C1 H1A 109.4 . . ?
N2 C1 H1B 109.4 . . ?
N1 C1 H1B 109.4 . . ?
H1A C1 H1B 108.0 . . ?
N4 C2 N1 111(2) . . ?
N4 C2 H2A 109.5 . . ?
N1 C2 H2A 109.5 . . ?
N4 C2 H2B 109.5 . . ?
N1 C2 H2B 109.5 . . ?
H2A C2 H2B 108.1 . . ?
N3 C3 N1 110(3) . . ?
N3 C3 H3A 109.6 . . ?
N1 C3 H3A 109.6 . . ?
N3 C3 H3B 109.6 . . ?
N1 C3 H3B 109.6 . . ?
H3A C3 H3B 108.1 . . ?
N2 C4 N3 113(2) . . ?
N2 C4 H4A 109.0 . . ?
N3 C4 H4A 109.0 . . ?
N2 C4 H4B 109.0 . . ?
N3 C4 H4B 109.0 . . ?
H4A C4 H4B 107.8 . . ?
N4 C5 N3 112(3) . . ?
N4 C5 H5A 109.3 . . ?
N3 C5 H5A 109.3 . . ?
N4 C5 H5B 109.3 . . ?
N3 C5 H5B 109.3 . . ?
H5A C5 H5B 108.0 . . ?
N4 C6 N2 111(2) . . ?
N4 C6 H6A 109.5 . . ?
N2 C6 H6A 109.5 . . ?
N4 C6 H6B 109.5 . . ?
N2 C6 H6B 109.5 . . ?
H6A C6 H6B 108.1 . . ?
N1 C7 H7A 109.5 . . ?
N1 C7 H7B 109.5 . . ?
H7A C7 H7B 109.5 . . ?
N1 C7 H7C 109.5 . . ?
H7A C7 H7C 109.5 . . ?
H7B C7 H7C 109.5 . . ?
C8 N5 C14 107(4) . . ?
C8 N5 C10 113(4) . . ?
C14 N5 C10 113(3) . . ?
C8 N5 C9 108(4) . . ?
C14 N5 C9 107(4) . . ?
C10 N5 C9 108(3) . . ?
C8 N6 C11 110(4) . . ?
C8 N6 C12 105(5) . . ?
C11 N6 C12 112(4) . . ?
C13 N7 C10 111(4) . . ?
C13 N7 C11 115(4) . . ?
C10 N7 C11 104(4) . . ?
C9 N8 C12 115(5) . . ?
C9 N8 C13 100(4) . . ?
C12 N8 C13 127(5) . . ?
N5 C8 N6 114(5) . . ?
N5 C8 H8A 108.8 . . ?
N6 C8 H8A 108.8 . . ?
N5 C8 H8B 108.8 . . ?
N6 C8 H8B 108.8 . . ?
H8A C8 H8B 107.7 . . ?
N8 C9 N5 105(4) . . ?
N8 C9 H9A 110.8 . . ?
N5 C9 H9A 110.8 . . ?
N8 C9 H9B 110.8 . . ?
N5 C9 H9B 110.8 . . ?
H9A C9 H9B 108.8 . . ?
N5 C10 N7 109(3) . . ?
N5 C10 H10A 110.0 . . ?
N7 C10 H10A 110.0 . . ?
N5 C10 H10B 110.0 . . ?
N7 C10 H10B 110.0 . . ?
H10A C10 H10B 108.4 . . ?
N6 C11 N7 112(4) . . ?
N6 C11 H11A 109.3 . . ?
N7 C11 H11A 109.3 . . ?
N6 C11 H11B 109.3 . . ?
N7 C11 H11B 109.3 . . ?
H11A C11 H11B 107.9 . . ?
N8 C12 N6 99(5) . . ?
N8 C12 H12A 112.0 . . ?
N6 C12 H12A 112.0 . . ?
N8 C12 H12B 112.0 . . ?
N6 C12 H12B 112.0 . . ?
H12A C12 H12B 109.7 . . ?
N7 C13 N8 101(4) . . ?
N7 C13 H13A 111.5 . . ?
N8 C13 H13A 111.5 . . ?
N7 C13 H13B 111.5 . . ?
N8 C13 H13B 111.5 . . ?
H13A C13 H13B 109.4 . . ?
N5 C14 H14A 109.5 . . ?
N5 C14 H14B 109.5 . . ?
H14A C14 H14B 109.5 . . ?
N5 C14 H14C 109.5 . . ?
H14A C14 H14C 109.5 . . ?
H14B C14 H14C 109.5 . . ?
Na6 OW8 Na10 86.1(10) . . ?
Na9 OW9 K3 117.2(10) . . ?
Na6 OW10 Na12 89.3(10) . . ?
Na8 OW15 Na14 109.5(16) . 2_667 ?
Na8 OW15 K3 120.9(13) . 2_667 ?
Na14 OW15 K3 110.2(13) 2_667 2_667 ?
Na8 OW21 Na12 97.3(14) . 1_655 ?
K5 OW27 Na7 93.4(15) . . ?
Na12 OW29 Na10 114(2) . 2_566 ?

loop_
_geom_bond_atom_site_label_1
_geom_bond_atom_site_label_2
_geom_bond_distance
_geom_bond_site_symmetry_2
_geom_bond_publ_flag
W1 O11 1.69(2) . ?
W1 O5 1.852(16) . ?
W1 O18 1.854(17) . ?
W1 O71 1.929(17) . ?
W1 O41 1.959(17) . ?
W1 O42 2.482(18) . ?
W1 K3 3.924(9) 2_667 ?
W2 O93 1.705(16) . ?
W2 O46 1.845(17) . ?
W2 O27 1.861(16) . ?
W2 O31 1.994(15) . ?
W2 O26 2.003(17) . ?
W2 O45 2.384(16) . ?
W2 K2 4.069(6) . ?
W3 O9 1.713(19) . ?
W3 O53 1.833(17) . ?
W3 O24 1.918(16) . ?
W3 O104 1.939(16) . ?
W3 O76 1.964(19) . ?
W3 O43 2.360(17) . ?
W4 O15 1.733(18) . ?
W4 O50 1.734(17) . ?
W4 O47 1.884(15) . ?
W4 O39 1.976(16) . ?
W4 O18 2.065(17) . ?
W4 O42 2.378(17) . ?
W4 K2 3.812(7) . ?
W4 K3 3.983(10) 2_667 ?
W4 K1 4.1334(10) . ?
W5 O17 1.71(2) . ?
W5 O63 1.757(17) . ?
W5 O16 1.902(17) . ?
W5 O20 1.968(18) . ?
W5 O112 2.053(15) . ?
W5 O114 2.375(18) . ?
W6 O95 1.742(18) . ?
W6 O32 1.802(15) . ?
W6 O57 1.877(17) . ?
W6 O28 1.926(17) . ?
W6 O64 2.010(16) . ?
W6 O51 2.377(17) . ?
W7 O23 1.727(18) . ?
W7 O80 1.766(16) . ?
W7 O62 1.900(17) . ?
W7 O81 2.002(18) . ?
W7 O37 2.055(16) . ?
W7 O25 2.397(17) . ?
W7 K2 3.798(7) . ?
W7 K4 3.965(11) 2_667 ?
W8 O65 1.716(15) . ?
W8 O37 1.868(17) . ?
W8 O86 1.868(19) . ?
W8 O3 1.973(18) . ?
W8 O36 1.993(18) . ?
W8 O25 2.438(16) . ?
W8 K4 3.979(11) 2_667 ?
W9 O107 1.696(17) . ?
W9 O30 1.812(16) . ?
W9 O38 1.883(17) . ?
W9 O106 1.931(17) . ?
W9 O97 1.989(17) . ?
W9 O59 2.391(15) . ?
W9 Na12 3.67(2) . ?
W9 K2 3.967(7) . ?
W10 O89 1.728(17) . ?
W10 O110 1.752(18) . ?
W10 O94 1.844(17) . ?
W10 O34 1.990(15) . ?
W10 O55 2.067(16) . ?
W10 O101 2.410(15) . ?
W10 K2 3.888(6) . ?
W10 K5 3.948(11) 2_667 ?
W10 K1 4.1044(10) . ?
W11 O8 1.687(18) . ?
W11 O60 1.796(17) . ?
W11 O73 1.866(16) . ?
W11 O57 1.961(16) . ?
W11 O16 1.964(17) . ?
W11 O114 2.382(18) . ?
W11 K2 4.059(7) . ?
W12 O84 1.706(18) . ?
W12 O56 1.754(16) . ?
W12 O81 1.863(18) . ?
W12 O113 2.006(18) . ?
W12 O77 2.045(17) . ?
W12 O35 2.375(16) . ?
W12 K3 3.850(10) . ?
W12 K4 3.899(11) 2_667 ?
W13 O85 1.757(19) . ?
W13 O21 1.772(18) . ?
W13 O97 1.899(17) . ?
W13 O54 1.995(18) . ?
W13 O105 2.016(17) . ?
W13 O59 2.316(15) . ?
W14 O7 1.700(18) . ?
W14 O2 1.827(17) . ?
W14 O55 1.837(15) . ?
W14 O29 1.955(16) . ?
W14 O111 1.983(19) . ?
W14 O101 2.451(16) . ?
W14 K5 3.877(11) 2_667 ?
W15 O69 1.730(18) . ?
W15 O87 1.874(17) . ?
W15 O20 1.880(18) . ?
W15 O102 1.926(19) . ?
W15 O19 1.941(16) . ?
W15 O22 2.335(16) . ?
W16 O74 1.706(17) . ?
W16 O88 1.800(18) . ?
W16 O39 1.900(16) . ?
W16 O33 1.996(16) . ?
W16 O82 2.088(17) . ?
W16 O61 2.378(16) . ?
W16 K5 3.885(11) . ?
W16 K3 3.924(10) 2_667 ?
W17 O91 1.748(18) . ?
W17 O1 1.820(16) . ?
W17 O26 1.848(17) . ?
W17 O24 1.954(17) . ?
W17 O68 1.983(19) . ?
W17 O43 2.381(16) . ?
W18 O52 1.727(19) . ?
W18 O49 1.816(16) . ?
W18 O108 1.904(18) . ?
W18 O106 1.922(17) . ?
W18 O100 1.992(19) . ?
W18 O4 2.410(15) . ?
W19 O90 1.719(19) . ?
W19 O104 1.889(16) . ?
W19 O44 1.902(18) . ?
W19 O83 1.916(19) . ?
W19 O33 1.920(15) . ?
W19 O61 2.332(16) . ?
W20 O10 1.71(2) . ?
W20 O98 1.878(19) . ?
W20 O29 1.906(16) . ?
W20 O28 1.918(17) . ?
W20 O13 1.938(19) . ?
W20 O51 2.415(17) . ?
W21 O72 1.709(18) . ?
W21 O75 1.772(17) . ?
W21 O34 1.878(15) . ?
W21 O67 2.024(16) . ?
W21 O87 2.043(17) . ?
W21 O22 2.373(16) . ?
W21 K4 3.849(12) . ?
W21 K5 3.978(12) 2_667 ?
W22 O12 1.736(19) . ?
W22 O77 1.840(18) . ?
W22 O36 1.866(18) . ?
W22 O58 1.913(16) . ?
W22 O99 1.939(18) . ?
W22 O35 2.467(15) . ?
W22 K4 3.935(12) 2_667 ?
W23 O14 1.746(18) . ?
W23 O112 1.828(16) . ?
W23 O64 1.881(17) . ?
W23 O19 1.915(17) . ?
W23 O13 1.981(19) . ?
W23 O51 2.402(16) . ?
W24 O6 1.710(18) . ?
W24 O54 1.860(18) . ?
W24 O40 1.896(18) . ?
W24 O113 1.900(18) . ?
W24 O99 1.918(17) . ?
W24 O35 2.316(17) . ?
W25 O96 1.739(19) . ?
W25 O109 1.898(16) . ?
W25 O71 1.909(18) . ?
W25 O68 1.912(18) . ?
W25 O76 1.930(18) . ?
W25 O43 2.388(17) . ?
W26 O48 1.71(2) . ?
W26 O82 1.847(16) . ?
W26 O41 1.893(17) . ?
W26 O109 1.926(16) . ?
W26 O83 1.934(18) . ?
W26 O61 2.438(17) . ?
W26 K3 3.882(10) 2_667 ?
W27 O66 1.72(2) . ?
W27 O3 1.877(18) . ?
W27 O58 1.920(16) . ?
W27 O79 1.925(17) . ?
W27 O108 1.943(18) . ?
W27 O4 2.403(15) . ?
W28 O70 1.741(18) . ?
W28 O111 1.863(19) . ?
W28 O67 1.880(16) . ?
W28 O98 1.943(18) . ?
W28 O102 1.949(19) . ?
W28 O22 2.422(17) . ?
W28 K5 3.890(11) 2_667 ?
W29 O92 1.70(2) . ?
W29 O105 1.842(17) . ?
W29 O100 1.886(19) . ?
W29 O79 1.947(16) . ?
W29 O40 1.950(18) . ?
W29 O4 2.397(15) . ?
W30 O78 1.73(2) . ?
W30 O103 1.780(18) . ?
W30 O31 1.892(15) . ?
W30 O44 1.962(18) . ?
W30 O53 2.041(17) . ?
W30 O45 2.376(17) . ?
As1 O114 1.638(18) . ?
As1 O101 1.657(15) . ?
As1 O51 1.661(16) . ?
As1 O22 1.699(17) . ?
As2 O45 1.646(17) . ?
As2 O42 1.680(17) . ?
As2 O61 1.689(16) . ?
As2 O43 1.705(16) . ?
As3 O4 1.655(15) . ?
As3 O59 1.673(15) . ?
As3 O25 1.680(17) . ?
As3 O35 1.693(16) . ?
Ce1 O88 2.372(17) . ?
Ce1 O103 2.407(18) . ?
Ce1 O15 2.457(18) . ?
Ce1 O27 2.492(15) . ?
Ce1 O62 2.536(17) . ?
Ce1 OW2 2.583(17) . ?
Ce1 OW1 2.62(2) . ?
Ce1 O86 2.66(2) . ?
Ce1 Fe3 3.268(4) . ?
Ce1 K2 4.406(6) . ?
Ce1 K5 4.498(11) . ?
Ce2 O21 2.403(17) . ?
Ce2 O56 2.415(17) . ?
Ce2 O80 2.419(17) . ?
Ce2 O38 2.488(16) . ?
Ce2 O94 2.581(17) . ?
Ce2 OW3 2.586(19) . ?
Ce2 OW4 2.609(18) . ?
Ce2 O2 2.616(16) . ?
Ce2 Fe1 3.249(4) . ?
Ce2 K2 4.349(6) . ?
Ce2 K3 4.407(10) . ?
Ce3 O75 2.382(17) . ?
Ce3 O110 2.407(19) . ?
Ce3 O63 2.448(17) . ?
Ce3 O73 2.500(16) . ?
Ce3 O5 2.558(17) . ?
Ce3 O47 2.584(15) . ?
Ce3 OW5 2.59(2) . ?
Ce3 OW6 2.614(19) . ?
Ce3 Fe2 3.273(4) . ?
Ce3 K4 4.445(12) . ?
Ce3 K2 4.447(7) . ?
Fe1 O38 1.917(17) . ?
Fe1 O32 1.927(15) . ?
Fe1 O60 1.959(18) . ?
Fe1 O2 2.072(17) . ?
Fe1 O94 2.103(16) . ?
Fe1 O101 2.150(16) . ?
Fe1 K2 3.548(7) . ?
Fe2 O1 1.908(16) . ?
Fe2 O46 1.931(17) . ?
Fe2 O73 1.932(16) . ?
Fe2 O47 2.083(16) . ?
Fe2 O5 2.092(18) . ?
Fe2 O42 2.108(17) . ?
Fe2 K2 3.569(7) . ?
Fe3 O49 1.905(17) . ?
Fe3 O27 1.957(17) . ?
Fe3 O30 1.978(16) . ?
Fe3 O86 2.007(18) . ?
Fe3 O62 2.118(17) . ?
Fe3 O25 2.164(17) . ?
Fe3 K2 3.608(8) . ?
O5 Na11 2.94(3) . ?
O6 Na9 2.98(3) 2_567 ?
O7 Na9 2.80(3) . ?
O8 Na6 2.47(2) . ?
O8 Na10 2.92(3) . ?
O15 K2 3.167(18) . ?
O18 K3 2.949(18) 2_667 ?
O23 K1 2.749(18) . ?
O30 K2 2.804(18) . ?
O33 Na7 2.96(2) . ?
O34 K5 2.963(19) 2_667 ?
O36 K4 3.12(2) 2_667 ?
O37 K4 2.95(2) 2_667 ?
O38 K2 3.339(18) . ?
O39 K3 2.95(2) 2_667 ?
O41 K3 3.037(19) 2_667 ?
O46 K2 2.864(18) . ?
O47 K2 2.809(17) . ?
O48 Na8 2.41(3) . ?
O50 K1 2.700(18) . ?
O55 K5 2.87(2) 2_667 ?
O56 K3 3.309(19) . ?
O60 K2 2.892(17) . ?
O62 K2 2.803(17) . ?
O67 K5 3.070(19) 2_667 ?
O72 K4 2.81(2) . ?
O74 K5 2.85(2) . ?
O74 Na9 2.93(3) 2_667 ?
O75 K4 3.38(2) . ?
O77 Na13 3.02(6) 2_667 ?
O77 K4 3.02(2) 2_667 ?
O80 K2 3.131(19) . ?
O81 K4 2.950(19) 2_667 ?
O82 K3 3.01(2) 2_667 ?
O84 K3 2.86(2) . ?
O85 Na8 2.69(3) 1_455 ?
O87 Na15 2.97(4) . ?
O89 K1 2.703(17) . ?
O91 Na10 2.96(3) . ?
O93 Na6 2.350(19) . ?
O94 K2 2.819(18) . ?
O95 Na12 2.93(3) . ?
O95 Na10 2.98(3) 2_566 ?
O102 Na7 2.96(2) 1_565 ?
O107 Na6 2.49(2) . ?
O107 Na12 2.64(3) . ?
O110 K2 3.286(19) . ?
O111 K5 3.04(2) 2_667 ?
O113 Na14 2.86(5) . ?
OW1 Na7 2.92(3) . ?
OW2 K5 2.87(2) . ?
OW3 K3 2.92(2) . ?
OW4 K3 3.269(18) . ?
OW5 Na13 2.84(6) . ?
OW5 Na15 2.97(4) . ?
OW5 K4 3.35(2) . ?
OW6 K4 2.91(2) . ?
K1 O50 2.700(18) 2_667 ?
K1 O89 2.703(17) 2_667 ?
K1 O23 2.749(18) 2_667 ?
K1 W10 4.1044(10) 2_667 ?
K1 W4 4.1334(10) 2_667 ?
K1 K2 4.469(7) . ?
K1 K2 4.469(7) 2_667 ?
K3 OW9 2.92(3) . ?
K3 O18 2.949(19) 2_667 ?
K3 O39 2.95(2) 2_667 ?
K3 O82 3.01(2) 2_667 ?
K3 O41 3.04(2) 2_667 ?
K3 OW15 3.10(4) 2_667 ?
K3 W26 3.882(10) 2_667 ?
K4 O37 2.95(2) 2_667 ?
K4 O81 2.950(19) 2_667 ?
K4 O77 3.02(2) 2_667 ?
K4 O36 3.12(2) 2_667 ?
K4 Na13 3.53(6) . ?
K4 W12 3.899(11) 2_667 ?
K4 W22 3.935(12) 2_667 ?
K5 OW27 2.78(5) . ?
K5 O55 2.87(2) 2_667 ?
K5 O34 2.963(19) 2_667 ?
K5 O111 3.04(2) 2_667 ?
K5 O67 3.070(19) 2_667 ?
K5 OW18 3.22(3) . ?
K5 W14 3.877(11) 2_667 ?
K5 W28 3.890(11) 2_667 ?
K5 W10 3.948(11) 2_667 ?
Na6 OW23 2.34(4) . ?
Na6 OW10 2.38(3) . ?
Na6 OW8 2.47(3) . ?
Na6 Na10 3.62(3) . ?
Na6 Na12 3.69(3) . ?
Na7 OW12 2.63(4) . ?
Na7 OW27 2.89(5) . ?
Na7 O102 2.96(2) 1_545 ?
Na8 OW7 2.27(3) . ?
Na8 OW21 2.39(4) . ?
Na8 OW20 2.41(4) . ?
Na8 OW15 2.43(4) . ?
Na8 O85 2.69(3) 1_655 ?
Na8 Na12 3.76(3) 1_655 ?
Na9 OW9 2.85(3) . ?
Na9 OW11 2.89(4) . ?
Na9 O74 2.93(3) 2_667 ?
Na9 O6 2.98(3) 2_567 ?
Na10 OW8 2.82(4) . ?
Na10 OW29 2.83(6) 2_566 ?
Na10 OW13 2.84(7) . ?
Na10 O95 2.98(3) 2_566 ?
Na12 OW29 2.40(6) . ?
Na12 OW21 2.62(4) 1_455 ?
Na12 OW10 2.85(4) . ?
Na12 Na8 3.76(3) 1_455 ?
Na13 O77 3.02(6) 2_667 ?
Na13 Na14 3.69(7) 2_667 ?
Na14 OW16 2.78(5) . ?
Na14 OW15 2.96(6) 2_667 ?
Na14 Na13 3.69(7) 2_667 ?
Na15 OW14 2.90(4) . ?
N1 C7 1.46(4) . ?
N1 C2 1.47(4) . ?
N1 C3 1.56(4) . ?
N1 C1 1.58(4) . ?
N2 C1 1.40(4) . ?
N2 C4 1.44(4) . ?
N2 C6 1.49(3) . ?
N3 C3 1.42(4) . ?
N3 C5 1.48(4) . ?
N3 C4 1.52(4) . ?
N4 C2 1.39(4) . ?
N4 C5 1.44(4) . ?
N4 C6 1.49(4) . ?
C1 H1A 0.9700 . ?
C1 H1B 0.9700 . ?
C2 H2A 0.9700 . ?
C2 H2B 0.9700 . ?
C3 H3A 0.9700 . ?
C3 H3B 0.9700 . ?
C4 H4A 0.9700 . ?
C4 H4B 0.9700 . ?
C5 H5A 0.9700 . ?
C5 H5B 0.9700 . ?
C6 H6A 0.9700 . ?
C6 H6B 0.9700 . ?
C7 H7A 0.9600 . ?
C7 H7B 0.9600 . ?
C7 H7C 0.9600 . ?
N5 C8 1.43(6) . ?
N5 C14 1.44(5) . ?
N5 C10 1.46(5) . ?
N5 C9 1.57(6) . ?
N6 C8 1.45(6) . ?
N6 C11 1.51(5) . ?
N6 C12 1.59(8) . ?
N7 C13 1.44(7) . ?
N7 C10 1.51(5) . ?
N7 C11 1.56(6) . ?
N8 C9 1.45(6) . ?
N8 C12 1.50(7) . ?
N8 C13 1.65(6) . ?
C8 H8A 0.9700 . ?
C8 H8B 0.9700 . ?
C9 H9A 0.9700 . ?
C9 H9B 0.9700 . ?
C10 H10A 0.9700 . ?
C10 H10B 0.9700 . ?
C11 H11A 0.9700 . ?
C11 H11B 0.9700 . ?
C12 H12A 0.9700 . ?
C12 H12B 0.9700 . ?
C13 H13A 0.9700 . ?
C13 H13B 0.9700 . ?
C14 H14A 0.9600 . ?
C14 H14B 0.9600 . ?
C14 H14C 0.9600 . ?
OW15 Na14 2.96(6) 2_667 ?
OW15 K3 3.10(3) 2_667 ?
OW21 Na12 2.62(4) 1_655 ?
OW29 Na10 2.83(6) 2_566 ?
